data_7700015
loop_
_publ_author_name
'Sugahara, Tomohiro'
'Sasamori, Takahiro'
'Tokitoh, Norihiro'

_publ_section_title
;
 The formation of a 1,4-disilabenzene and its isomerization into a
 disilabenzvalene derivative.
;
_journal_issue 25
_journal_name_full 'Dalton transactions (Cambridge, England : 2003)'
_journal_page_first 9053
_journal_page_last 9056
_journal_paper_doi 10.1039/c9dt01322a
_journal_volume 48
_journal_year 2019
_chemical_formula_moiety 'C60 H118 O2 Si10'
_chemical_formula_sum 'C60 H118 O2 Si10'
_chemical_formula_weight 1152.44
_space_group_crystal_system triclinic
_space_group_IT_number 2
_space_group_name_Hall '-P 1'
_space_group_name_H-M_alt 'P -1'
_symmetry_space_group_name_Hall '-P 1'
_symmetry_space_group_name_H-M 'P -1'
_atom_sites_solution_hydrogens geom
_audit_block_doi 10.5517/ccdc.csd.cc21yfhy
_audit_creation_method SHELXL-2014/7
_audit_update_record
;
2019-03-23 deposited with the CCDC.    2019-05-17 downloaded from the CCDC.
;
_cell_angle_alpha 75.400(3)
_cell_angle_beta 86.427(4)
_cell_angle_gamma 69.949(4)
_cell_formula_units_Z 4
_cell_length_a 17.4581(11)
_cell_length_b 19.3720(4)
_cell_length_c 23.8816(10)
_cell_measurement_reflns_used 32323
_cell_measurement_temperature 90(2)
_cell_measurement_theta_max 25.5
_cell_measurement_theta_min 0.970
_cell_volume 7339.6(6)
_computing_cell_refinement Rapid
_computing_data_collection Rapid
_computing_data_reduction Rapid
_computing_molecular_graphics 'Yadokari-XG 2011 (Wakita Nemoto et al., 2011)'
_computing_publication_material 'Yadokari-XG 2011 (Wakita Nemoto et al., 2011)'
_computing_structure_refinement 'SHELXL-2014/7 (Sheldrick, 2014)'
_computing_structure_solution 'SHELXS-2014/7 (Sheldrick, 2014)'
_diffrn_ambient_temperature 90(2)
_diffrn_detector_area_resol_mean 29
_diffrn_measured_fraction_theta_full 0.956
_diffrn_measured_fraction_theta_max 0.956
_diffrn_measurement_device_type 'Rigaku Saturn 724'
_diffrn_measurement_method 'Oscillation Photograph'
_diffrn_radiation_monochromator 'Si(111) Channel Cut'
_diffrn_radiation_type Synchrotron
_diffrn_radiation_wavelength 0.78255
_diffrn_reflns_av_R_equivalents 0.1596
_diffrn_reflns_av_unetI/netI 0.2839
_diffrn_reflns_Laue_measured_fraction_full 0.956
_diffrn_reflns_Laue_measured_fraction_max 0.956
_diffrn_reflns_limit_h_max 19
_diffrn_reflns_limit_h_min -19
_diffrn_reflns_limit_k_max 21
_diffrn_reflns_limit_k_min -21
_diffrn_reflns_limit_l_max 24
_diffrn_reflns_limit_l_min -26
_diffrn_reflns_number 32323
_diffrn_reflns_point_group_measured_fraction_full 0.956
_diffrn_reflns_point_group_measured_fraction_max 0.956
_diffrn_reflns_theta_full 25.500
_diffrn_reflns_theta_max 25.500
_diffrn_reflns_theta_min 0.970
_diffrn_source 'synchrotron radiation SPring-8 BL40XU'
_exptl_absorpt_coefficient_mu 0.274
_exptl_absorpt_correction_T_max 0.998
_exptl_absorpt_correction_T_min 0.996
_exptl_absorpt_correction_type multi-scan
_exptl_absorpt_process_details 'ABSCOR (T.Higashi, 2001)'
_exptl_crystal_colour colorless
_exptl_crystal_density_diffrn 1.043
_exptl_crystal_description block
_exptl_crystal_F_000 2536
_exptl_crystal_size_max 0.020
_exptl_crystal_size_mid 0.010
_exptl_crystal_size_min 0.010
_refine_diff_density_max 1.312
_refine_diff_density_min -0.758
_refine_diff_density_rms 0.126
_refine_ls_extinction_method none
_refine_ls_goodness_of_fit_ref 1.234
_refine_ls_hydrogen_treatment constr
_refine_ls_matrix_type full
_refine_ls_number_parameters 1267
_refine_ls_number_reflns 19593
_refine_ls_number_restraints 0
_refine_ls_restrained_S_all 1.234
_refine_ls_R_factor_all 0.2981
_refine_ls_R_factor_gt 0.1639
_refine_ls_shift/su_max 0.000
_refine_ls_shift/su_mean 0.000
_refine_ls_structure_factor_coef Fsqd
_refine_ls_weighting_details 'w=1/[\s^2^(Fo^2^)+(0.2000P)^2^] where P=(Fo^2^+2Fc^2^)/3'
_refine_ls_weighting_scheme calc
_refine_ls_wR_factor_gt 0.3802
_refine_ls_wR_factor_ref 0.5098
_reflns_Friedel_coverage 0.000
_reflns_number_gt 7451
_reflns_number_total 19593
_reflns_threshold_expression 'I > 2\s(I)'
_cod_data_source_file c9dt01322a2.cif
_cod_data_source_block compound5
_cod_depositor_comments 'Adding full bibliography for 7700013--7700015.cif.'
_cod_database_code 7700015
_shelx_shelxl_version_number 2014/7
_shelx_space_group_comment
;
The symmetry employed for this shelxl refinement is uniquely defined
by the following loop, which should always be used as a source of
symmetry information in preference to the above space-group names.
They are only intended as comments.
;
_shelx_estimated_absorpt_t_min 0.996
_shelx_estimated_absorpt_t_max 0.998

loop_
_space_group_symop_operation_xyz
'x, y, z'
'-x, -y, -z'

loop_
_atom_site_label
_atom_site_type_symbol
_atom_site_fract_x
_atom_site_fract_y
_atom_site_fract_z
_atom_site_U_iso_or_equiv
_atom_site_adp_type
_atom_site_occupancy
_atom_site_site_symmetry_order
_atom_site_calc_flag
_atom_site_refinement_flags_posn
_atom_site_refinement_flags_adp
Si01 Si 0.2663(2) 0.4022(2) 0.91214(16) 0.0483(10) Uani 1 1 d . .
Si02 Si 0.1385(3) 1.1583(2) 0.31289(16) 0.0512(11) Uani 1 1 d . .
Si03 Si 0.2650(2) 0.8930(2) 0.40848(16) 0.0464(10) Uani 1 1 d . .
Si04 Si 0.2420(2) 0.7335(2) 0.40822(17) 0.0499(11) Uani 1 1 d . .
Si05 Si 0.1415(3) 0.6665(2) 0.81098(16) 0.0540(11) Uani 1 1 d . .
Si06 Si 0.2474(3) 0.2415(2) 0.91553(18) 0.0551(11) Uani 1 1 d . .
Si07 Si 0.1490(3) 0.7835(2) 0.24841(17) 0.0613(12) Uani 1 1 d . .
Si08 Si 0.3330(3) 1.0909(2) 0.30922(19) 0.0635(12) Uani 1 1 d . .
Si09 Si 0.1057(3) 0.0775(2) 1.03442(19) 0.0660(14) Uani 1 1 d . .
Si0A Si 0.3346(3) 0.5840(2) 0.79676(19) 0.0671(13) Uani 1 1 d . .
Si0B Si 0.3918(3) 0.3890(3) 1.09302(19) 0.0678(13) Uani 1 1 d . .
Si0C Si 0.1222(3) 0.5590(3) 0.54105(18) 0.0679(13) Uani 1 1 d . .
Si0D Si 0.2172(3) 0.8716(2) 0.58977(17) 0.0637(13) Uani 1 1 d . .
Si0E Si 0.2954(3) -0.0126(2) 1.0421(2) 0.0708(13) Uani 1 1 d . .
Si0F Si 0.3096(3) 0.4703(2) 0.5248(2) 0.0731(14) Uani 1 1 d . .
Si0G Si 0.4027(3) 0.8694(3) 0.58479(19) 0.0744(14) Uani 1 1 d . .
Si0H Si 0.3436(3) 0.6818(2) 0.2635(2) 0.0758(15) Uani 1 1 d . .
Si0I Si 0.1815(4) 0.2850(2) 0.75117(19) 0.0858(18) Uani 1 1 d . .
Si0J Si 0.2012(3) 0.4177(3) 1.0921(2) 0.0941(18) Uani 1 1 d . .
Si0K Si 0.3749(4) 0.1822(3) 0.7816(2) 0.099(2) Uani 1 1 d . .
O1 O 0.2841(6) 0.9143(5) 0.3371(4) 0.056(2) Uani 1 1 d . .
H68 H 0.2807 0.8804 0.3223 0.085 Uiso 1 1 calc R U
O2 O 0.2918(6) 0.4164(5) 0.8427(3) 0.057(3) Uani 1 1 d . .
H235 H 0.2938 0.3789 0.8303 0.086 Uiso 1 1 calc R U
O3 O 0.2729(6) 0.2677(5) 0.8452(4) 0.073(3) Uani 1 1 d . .
O4 O 0.2562(6) 0.7630(5) 0.3358(4) 0.064(3) Uani 1 1 d . .
C00P C 0.2358(8) 1.0787(7) 0.3389(5) 0.047(3) Uani 1 1 d . .
H116 H 0.2319 1.0349 0.3257 0.056 Uiso 1 1 calc R U
C00Q C 0.2672(7) 0.4883(6) 0.9393(5) 0.038(3) Uani 1 1 d . .
C00R C 0.2355(8) 0.1524(6) 0.9048(5) 0.043(3) Uani 1 1 d . .
C00S C 0.2141(8) 0.0920(7) 0.9405(5) 0.047(3) Uani 1 1 d . .
C00T C 0.1560(7) 0.3232(7) 0.9208(5) 0.038(3) Uani 1 1 d . .
C00U C 0.2244(8) 0.6462(7) 0.3987(5) 0.044(3) Uani 1 1 d . .
C00V C 0.1631(8) 0.3916(6) 0.9137(5) 0.040(3) Uani 1 1 d . .
C00W C 0.2378(7) 0.5811(7) 0.8355(5) 0.045(3) Uani 1 1 d . .
H117 H 0.2266 0.5374 0.8269 0.054 Uiso 1 1 calc R U
C00X C 0.2080(8) 0.5821(7) 0.4351(5) 0.045(3) Uani 1 1 d . .
C00Y C 0.2553(7) 0.5588(7) 0.9009(6) 0.043(3) Uani 1 1 d . .
C00Z C 0.1619(8) 0.8805(7) 0.4152(5) 0.042(3) Uani 1 1 d . .
C010 C 0.2492(8) 1.0500(7) 0.4050(6) 0.048(3) Uani 1 1 d . .
C011 C 0.2231(8) 0.6516(7) 0.3391(6) 0.050(4) Uani 1 1 d . .
C012 C 0.2659(8) 0.9758(6) 0.4379(5) 0.043(3) Uani 1 1 d . .
C013 C 0.2422(9) 0.1558(8) 0.8459(6) 0.061(4) Uani 1 1 d . .
C014 C 0.1518(7) 0.8124(7) 0.4225(5) 0.045(3) Uani 1 1 d . .
C015 C 0.0701(9) 0.3143(8) 0.9253(6) 0.058(4) Uani 1 1 d . .
H168 H 0.0309 0.3584 0.8988 0.069 Uiso 1 1 calc R U
H169 H 0.0731 0.2681 0.9133 0.069 Uiso 1 1 calc R U
C016 C 0.2391(8) 1.1112(7) 0.4332(6) 0.058(4) Uani 1 1 d . .
H1 H 0.2272 1.1617 0.4104 0.070 Uiso 1 1 calc R U
C017 C 0.2785(8) 0.9621(8) 0.5001(6) 0.054(4) Uani 1 1 d . .
C018 C 0.2001(8) 0.0386(7) 0.9147(6) 0.055(4) Uani 1 1 d . .
H188 H 0.1878 -0.0029 0.9393 0.066 Uiso 1 1 calc R U
C019 C 0.2820(8) 0.4823(7) 0.9990(5) 0.051(4) Uani 1 1 d . .
C01A C 0.0879(8) 0.9553(8) 0.4053(5) 0.051(4) Uani 1 1 d . .
H2 H 0.0438 0.9473 0.4315 0.062 Uiso 1 1 calc R U
H3 H 0.1044 0.9951 0.4149 0.062 Uiso 1 1 calc R U
C01B C 0.2017(9) 0.6006(8) 0.3172(6) 0.057(4) Uani 1 1 d . .
H69 H 0.2007 0.6071 0.2765 0.068 Uiso 1 1 calc R U
C01C C 0.2180(8) 0.5632(7) 0.5017(6) 0.051(4) Uani 1 1 d . .
H118 H 0.2327 0.6045 0.5115 0.062 Uiso 1 1 calc R U
C01D C 0.2102(8) 0.0774(7) 1.0058(5) 0.050(4) Uani 1 1 d . .
H236 H 0.2203 0.1204 1.0163 0.060 Uiso 1 1 calc R U
C01E C 0.2809(9) 0.5475(8) 1.0163(7) 0.065(4) Uani 1 1 d . .
H119 H 0.2883 0.5430 1.0563 0.078 Uiso 1 1 calc R U
C01F C 0.1857(8) 0.5321(7) 0.4116(6) 0.053(4) Uani 1 1 d . .
H70 H 0.1731 0.4914 0.4372 0.064 Uiso 1 1 calc R U
C01G C 0.2577(9) 0.6204(8) 0.9211(6) 0.069(5) Uani 1 1 d . .
H120 H 0.2506 0.6672 0.8936 0.083 Uiso 1 1 calc R U
C01H C 0.0883(9) 0.4646(7) 0.9024(6) 0.065(4) Uani 1 1 d . .
H170 H 0.0425 0.4556 0.9261 0.078 Uiso 1 1 calc R U
H171 H 0.1016 0.5052 0.9135 0.078 Uiso 1 1 calc R U
C01I C 0.0679(8) 0.8032(8) 0.4337(6) 0.057(4) Uani 1 1 d . .
H4 H 0.0675 0.7579 0.4219 0.068 Uiso 1 1 calc R U
H5 H 0.0255 0.8481 0.4105 0.068 Uiso 1 1 calc R U
C01J C 0.2414(8) 0.7168(7) 0.2960(5) 0.048(4) Uani 1 1 d . .
C01K C 0.3340(8) 0.7335(7) 0.4415(6) 0.051(4) Uani 1 1 d . .
C01L C 0.4238(8) 0.5045(8) 0.8373(6) 0.067(4) Uani 1 1 d . .
H121 H 0.4147 0.4562 0.8417 0.100 Uiso 1 1 calc R U
H122 H 0.4736 0.5034 0.8156 0.100 Uiso 1 1 calc R U
H123 H 0.4296 0.5122 0.8755 0.100 Uiso 1 1 calc R U
C01M C 0.3472(8) 0.7996(7) 0.4349(6) 0.053(4) Uani 1 1 d . .
C01N C 0.2264(9) 0.1031(7) 0.8234(6) 0.061(4) Uani 1 1 d . .
H189 H 0.2315 0.1075 0.7829 0.074 Uiso 1 1 calc R U
C01O C 0.0564(8) 1.1594(7) 0.3644(6) 0.057(4) Uani 1 1 d . .
H6 H 0.0729 1.1650 0.4011 0.085 Uiso 1 1 calc R U
H7 H 0.0071 1.2020 0.3487 0.085 Uiso 1 1 calc R U
H8 H 0.0452 1.1118 0.3712 0.085 Uiso 1 1 calc R U
C01P C 0.2673(9) 0.2194(7) 0.8062(5) 0.052(4) Uani 1 1 d . .
C01Q C 0.0490(9) 0.7945(9) 0.4987(6) 0.068(4) Uani 1 1 d . .
H9 H -0.0046 0.7886 0.5056 0.102 Uiso 1 1 calc R U
H10 H 0.0908 0.7497 0.5216 0.102 Uiso 1 1 calc R U
H11 H 0.0489 0.8397 0.5102 0.102 Uiso 1 1 calc R U
C01R C 0.2956(8) 0.4117(8) 1.0470(5) 0.051(4) Uani 1 1 d . .
H124 H 0.3052 0.3687 1.0284 0.061 Uiso 1 1 calc R U
C01S C 0.3043(7) 0.8863(7) 0.5432(5) 0.043(3) Uani 1 1 d . .
H125 H 0.3187 0.8475 0.5200 0.052 Uiso 1 1 calc R U
C01T C 0.1812(9) 0.5391(8) 0.3531(6) 0.061(4) Uani 1 1 d . .
C01U C 0.1063(9) 0.6597(8) 0.7432(5) 0.066(4) Uani 1 1 d . .
H126 H 0.1491 0.6593 0.7146 0.099 Uiso 1 1 calc R U
H127 H 0.0937 0.6128 0.7496 0.099 Uiso 1 1 calc R U
H128 H 0.0572 0.7034 0.7290 0.099 Uiso 1 1 calc R U
C01V C 0.3980(9) 0.6565(7) 0.4699(6) 0.058(4) Uani 1 1 d . .
H12 H 0.3916 0.6165 0.4537 0.069 Uiso 1 1 calc R U
H13 H 0.4534 0.6588 0.4611 0.069 Uiso 1 1 calc R U
C01W C 0.3106(10) 1.1538(9) 0.5515(7) 0.079(5) Uani 1 1 d . .
H14 H 0.3000 1.1958 0.5701 0.118 Uiso 1 1 calc R U
H15 H 0.3298 1.1055 0.5807 0.118 Uiso 1 1 calc R U
H16 H 0.3524 1.1559 0.5224 0.118 Uiso 1 1 calc R U
C01X C 0.1192(8) 0.9359(7) 0.5529(6) 0.066(4) Uani 1 1 d . .
H17 H 0.1172 0.9282 0.5141 0.098 Uiso 1 1 calc R U
H18 H 0.0739 0.9249 0.5753 0.098 Uiso 1 1 calc R U
H19 H 0.1145 0.9886 0.5498 0.098 Uiso 1 1 calc R U
C01Y C 0.2693(9) 1.0226(8) 0.5231(6) 0.059(4) Uani 1 1 d . .
H20 H 0.2796 1.0119 0.5635 0.071 Uiso 1 1 calc R U
C01Z C 0.0554(9) 0.9823(8) 0.3420(6) 0.069(4) Uani 1 1 d . .
H21 H 0.0088 1.0295 0.3373 0.104 Uiso 1 1 calc R U
H22 H 0.0986 0.9911 0.3161 0.104 Uiso 1 1 calc R U
H23 H 0.0381 0.9434 0.3326 0.104 Uiso 1 1 calc R U
C020 C 0.1067(9) 1.1478(8) 0.2446(5) 0.067(4) Uani 1 1 d . .
H24 H 0.1504 1.1472 0.2167 0.100 Uiso 1 1 calc R U
H25 H 0.0954 1.1002 0.2516 0.100 Uiso 1 1 calc R U
H26 H 0.0573 1.1904 0.2290 0.100 Uiso 1 1 calc R U
C021 C 0.2698(10) 0.6165(6) 0.9785(7) 0.070(5) Uani 1 1 d . .
C022 C 0.2032(10) 0.0431(8) 0.8574(7) 0.066(4) Uani 1 1 d . .
C023 C 0.0635(9) 0.4893(7) 0.8381(6) 0.065(4) Uani 1 1 d . .
H172 H 0.0158 0.5359 0.8308 0.098 Uiso 1 1 calc R U
H173 H 0.1089 0.4987 0.8149 0.098 Uiso 1 1 calc R U
H174 H 0.0499 0.4492 0.8274 0.098 Uiso 1 1 calc R U
C024 C 0.1938(9) 1.2388(8) 0.4830(7) 0.071(5) Uani 1 1 d . .
H27 H 0.1438 1.2408 0.4652 0.107 Uiso 1 1 calc R U
H28 H 0.1804 1.2770 0.5056 0.107 Uiso 1 1 calc R U
H29 H 0.2317 1.2492 0.4527 0.107 Uiso 1 1 calc R U
C025 C 0.2468(9) 1.0963(8) 0.4933(6) 0.062(4) Uani 1 1 d . .
C026 C 0.0241(9) 0.1334(7) 0.9767(6) 0.062(4) Uiso 1 1 d . .
H190 H 0.0354 0.1106 0.9435 0.092 Uiso 1 1 calc R U
H191 H -0.0291 0.1327 0.9922 0.092 Uiso 1 1 calc R U
H192 H 0.0234 0.1858 0.9644 0.092 Uiso 1 1 calc R U
C027 C 0.4290(8) 0.3156(8) 0.9601(6) 0.061(4) Uani 1 1 d . .
H175 H 0.4211 0.3678 0.9628 0.073 Uiso 1 1 calc R U
H176 H 0.4518 0.2804 0.9977 0.073 Uiso 1 1 calc R U
C028 C 0.1474(9) 1.2545(7) 0.2978(6) 0.076(5) Uani 1 1 d . .
H30 H 0.1909 1.2574 0.2702 0.114 Uiso 1 1 calc R U
H31 H 0.0956 1.2928 0.2814 0.114 Uiso 1 1 calc R U
H32 H 0.1605 1.2639 0.3339 0.114 Uiso 1 1 calc R U
C029 C 0.0327(9) 0.6156(9) 0.4928(6) 0.073(5) Uani 1 1 d . .
H71 H 0.0342 0.6670 0.4771 0.109 Uiso 1 1 calc R U
H72 H 0.0334 0.5920 0.4609 0.109 Uiso 1 1 calc R U
H73 H -0.0172 0.6181 0.5146 0.109 Uiso 1 1 calc R U
C02A C 0.0558(9) 0.7874(8) 0.2876(6) 0.068(4) Uani 1 1 d . .
H74 H 0.0582 0.8027 0.3234 0.103 Uiso 1 1 calc R U
H75 H 0.0090 0.8243 0.2635 0.103 Uiso 1 1 calc R U
H76 H 0.0499 0.7372 0.2971 0.103 Uiso 1 1 calc R U
C02B C 0.0604(9) 0.6673(7) 0.8658(6) 0.062(4) Uani 1 1 d . .
H129 H 0.0797 0.6710 0.9023 0.092 Uiso 1 1 calc R U
H130 H 0.0112 0.7110 0.8517 0.092 Uiso 1 1 calc R U
H131 H 0.0477 0.6205 0.8723 0.092 Uiso 1 1 calc R U
C02C C 0.3884(10) 0.6366(8) 0.5357(7) 0.082(5) Uani 1 1 d . .
H33 H 0.4296 0.5875 0.5529 0.123 Uiso 1 1 calc R U
H34 H 0.3955 0.6758 0.5518 0.123 Uiso 1 1 calc R U
H35 H 0.3338 0.6336 0.5444 0.123 Uiso 1 1 calc R U
C02D C 0.3317(10) 0.2446(7) 0.9552(7) 0.075(5) Uani 1 1 d . .
C02E C 0.2334(11) 1.1603(8) 0.5228(7) 0.069(5) Uani 1 1 d . .
C02F C 0.0403(10) 0.3085(9) 0.9872(7) 0.092(6) Uani 1 1 d . .
H177 H -0.0135 0.3030 0.9893 0.138 Uiso 1 1 calc R U
H178 H 0.0789 0.2644 1.0133 0.138 Uiso 1 1 calc R U
H179 H 0.0366 0.3546 0.9989 0.138 Uiso 1 1 calc R U
C02G C 0.1844(11) -0.0154(7) 0.8309(7) 0.067(5) Uani 1 1 d . .
C02H C 0.4226(9) 1.0046(9) 0.3434(7) 0.085(5) Uani 1 1 d . .
H36 H 0.4252 1.0001 0.3851 0.127 Uiso 1 1 calc R U
H37 H 0.4158 0.9590 0.3369 0.127 Uiso 1 1 calc R U
H38 H 0.4732 1.0099 0.3260 0.127 Uiso 1 1 calc R U
C02I C 0.4769(10) 0.9058(10) 0.5396(7) 0.088(5) Uani 1 1 d . .
H39 H 0.4516 0.9604 0.5231 0.132 Uiso 1 1 calc R U
H40 H 0.5248 0.8965 0.5635 0.132 Uiso 1 1 calc R U
H41 H 0.4937 0.8798 0.5083 0.132 Uiso 1 1 calc R U
C02J C 0.1520(10) 0.7632(8) 0.7980(7) 0.081(5) Uani 1 1 d . .
H132 H 0.1710 0.7688 0.8338 0.121 Uiso 1 1 calc R U
H133 H 0.1916 0.7684 0.7677 0.121 Uiso 1 1 calc R U
H134 H 0.0990 0.8025 0.7858 0.121 Uiso 1 1 calc R U
C02K C 0.3461(8) 0.3098(7) 0.9472(7) 0.068(4) Uani 1 1 d . .
C02L C 0.1683(11) 1.1520(9) 0.5721(7) 0.094(6) Uani 1 1 d . .
H42 H 0.1173 1.1561 0.5544 0.141 Uiso 1 1 calc R U
H43 H 0.1899 1.1026 0.5997 0.141 Uiso 1 1 calc R U
H44 H 0.1578 1.1924 0.5924 0.141 Uiso 1 1 calc R U
C02M C 0.1565(11) 0.4818(7) 0.3290(6) 0.064(4) Uani 1 1 d . .
C02N C 0.4310(8) 0.8029(8) 0.4474(6) 0.065(4) Uani 1 1 d . .
H45 H 0.4568 0.7631 0.4824 0.078 Uiso 1 1 calc R U
H46 H 0.4248 0.8528 0.4542 0.078 Uiso 1 1 calc R U
C02O C 0.1143(8) 0.4335(9) 1.0467(6) 0.072(5) Uani 1 1 d . .
H135 H 0.1071 0.4788 1.0150 0.108 Uiso 1 1 calc R U
H136 H 0.1237 0.3895 1.0307 0.108 Uiso 1 1 calc R U
H137 H 0.0651 0.4408 1.0698 0.108 Uiso 1 1 calc R U
C02P C 0.4421(10) 0.2857(8) 1.1232(7) 0.083(5) Uani 1 1 d . .
H138 H 0.4031 0.2646 1.1461 0.124 Uiso 1 1 calc R U
H139 H 0.4610 0.2608 1.0915 0.124 Uiso 1 1 calc R U
H140 H 0.4888 0.2772 1.1480 0.124 Uiso 1 1 calc R U
C02Q C 0.3001(11) -0.0176(10) 1.1199(7) 0.098(6) Uiso 1 1 d . .
H193 H 0.2472 -0.0163 1.1368 0.147 Uiso 1 1 calc R U
H194 H 0.3423 -0.0649 1.1392 0.147 Uiso 1 1 calc R U
H195 H 0.3133 0.0257 1.1251 0.147 Uiso 1 1 calc R U
C02R C 0.2218(10) 0.7698(8) 0.6008(7) 0.091(6) Uani 1 1 d . .
H47 H 0.2222 0.7583 0.5631 0.137 Uiso 1 1 calc R U
H48 H 0.2715 0.7356 0.6231 0.137 Uiso 1 1 calc R U
H49 H 0.1739 0.7630 0.6220 0.137 Uiso 1 1 calc R U
C02S C 0.1886(12) 0.3833(8) 0.7322(6) 0.089(6) Uani 1 1 d . .
H196 H 0.1853 0.4011 0.7675 0.133 Uiso 1 1 calc R U
H197 H 0.2407 0.3819 0.7138 0.133 Uiso 1 1 calc R U
H198 H 0.1436 0.4179 0.7055 0.133 Uiso 1 1 calc R U
C02T C 0.0823(11) 0.2873(8) 0.7824(7) 0.090(6) Uani 1 1 d . .
H199 H 0.0770 0.3038 0.8184 0.135 Uiso 1 1 calc R U
H200 H 0.0387 0.3228 0.7549 0.135 Uiso 1 1 calc R U
H201 H 0.0784 0.2365 0.7906 0.135 Uiso 1 1 calc R U
C02U C 0.3944(10) 0.1698(8) 0.9906(7) 0.086(5) Uani 1 1 d . .
H180 H 0.3966 0.1271 0.9743 0.103 Uiso 1 1 calc R U
H181 H 0.4494 0.1743 0.9884 0.103 Uiso 1 1 calc R U
C02V C 0.1202(11) 0.5959(9) 0.6072(6) 0.083(6) Uani 1 1 d . .
H77 H 0.1687 0.5643 0.6317 0.124 Uiso 1 1 calc R U
H78 H 0.1197 0.6484 0.5953 0.124 Uiso 1 1 calc R U
H79 H 0.0711 0.5943 0.6290 0.124 Uiso 1 1 calc R U
C02W C 0.1572(10) 0.8808(7) 0.2278(6) 0.078(5) Uani 1 1 d . .
H80 H 0.2075 0.8792 0.2066 0.117 Uiso 1 1 calc R U
H81 H 0.1101 0.9160 0.2032 0.117 Uiso 1 1 calc R U
H82 H 0.1584 0.8980 0.2629 0.117 Uiso 1 1 calc R U
C02X C 0.4247(9) 0.6370(8) 0.3203(7) 0.077(5) Uani 1 1 d . .
H83 H 0.4234 0.6733 0.3427 0.116 Uiso 1 1 calc R U
H84 H 0.4158 0.5924 0.3460 0.116 Uiso 1 1 calc R U
H85 H 0.4778 0.6216 0.3023 0.116 Uiso 1 1 calc R U
C02Y C 0.3047(11) 0.6682(8) 1.0587(6) 0.078(5) Uani 1 1 d . .
H141 H 0.3593 0.6299 1.0614 0.116 Uiso 1 1 calc R U
H142 H 0.3086 0.7143 1.0663 0.116 Uiso 1 1 calc R U
H143 H 0.2698 0.6486 1.0874 0.116 Uiso 1 1 calc R U
C02Z C 0.3555(10) 1.1733(8) 0.3242(7) 0.084(5) Uani 1 1 d . .
H50 H 0.3584 1.1671 0.3661 0.126 Uiso 1 1 calc R U
H51 H 0.4077 1.1748 0.3074 0.126 Uiso 1 1 calc R U
H52 H 0.3120 1.2207 0.3068 0.126 Uiso 1 1 calc R U
C030 C 0.4678(9) 0.4240(9) 1.0512(7) 0.085(5) Uani 1 1 d . .
H144 H 0.4435 0.4786 1.0345 0.127 Uiso 1 1 calc R U
H145 H 0.5142 0.4142 1.0767 0.127 Uiso 1 1 calc R U
H146 H 0.4865 0.3978 1.0201 0.127 Uiso 1 1 calc R U
C031 C 0.3730(9) 0.4296(8) 1.1580(6) 0.066(4) Uani 1 1 d . .
H147 H 0.3323 0.4125 1.1821 0.100 Uiso 1 1 calc R U
H148 H 0.4241 0.4126 1.1805 0.100 Uiso 1 1 calc R U
H149 H 0.3529 0.4851 1.1454 0.100 Uiso 1 1 calc R U
C032 C 0.1423(12) 0.7546(9) 0.1818(5) 0.091(6) Uani 1 1 d . .
H86 H 0.1922 0.7521 0.1599 0.136 Uiso 1 1 calc R U
H87 H 0.1360 0.7046 0.1918 0.136 Uiso 1 1 calc R U
H88 H 0.0951 0.7916 0.1581 0.136 Uiso 1 1 calc R U
C033 C 0.4883(9) 0.2960(8) 0.9123(7) 0.083(5) Uani 1 1 d . .
H182 H 0.5406 0.2999 0.9208 0.124 Uiso 1 1 calc R U
H183 H 0.4965 0.2441 0.9100 0.124 Uiso 1 1 calc R U
H184 H 0.4659 0.3314 0.8752 0.124 Uiso 1 1 calc R U
C034 C 0.2165(12) 0.8893(11) 0.6624(7) 0.111(7) Uani 1 1 d . .
H53 H 0.2677 0.8561 0.6833 0.166 Uiso 1 1 calc R U
H54 H 0.2110 0.9424 0.6584 0.166 Uiso 1 1 calc R U
H55 H 0.1705 0.8787 0.6839 0.166 Uiso 1 1 calc R U
C035 C 0.1127(12) 0.4638(9) 0.5678(7) 0.100(7) Uani 1 1 d . .
H89 H 0.1590 0.4307 0.5940 0.150 Uiso 1 1 calc R U
H90 H 0.0618 0.4683 0.5887 0.150 Uiso 1 1 calc R U
H91 H 0.1124 0.4421 0.5350 0.150 Uiso 1 1 calc R U
C036 C 0.3689(12) 0.1545(9) 1.0542(7) 0.098(6) Uani 1 1 d . .
H185 H 0.4084 0.1075 1.0765 0.147 Uiso 1 1 calc R U
H186 H 0.3675 0.1967 1.0703 0.147 Uiso 1 1 calc R U
H187 H 0.3147 0.1497 1.0562 0.147 Uiso 1 1 calc R U
C037 C 0.3375(12) 0.4558(9) 0.6022(6) 0.094(6) Uani 1 1 d . .
H92 H 0.2901 0.4549 0.6262 0.141 Uiso 1 1 calc R U
H93 H 0.3822 0.4076 0.6147 0.141 Uiso 1 1 calc R U
H94 H 0.3549 0.4974 0.6062 0.141 Uiso 1 1 calc R U
C038 C 0.4845(9) 0.7903(8) 0.3945(7) 0.079(5) Uani 1 1 d . .
H56 H 0.5383 0.7921 0.4015 0.118 Uiso 1 1 calc R U
H57 H 0.4904 0.7406 0.3882 0.118 Uiso 1 1 calc R U
H58 H 0.4586 0.8301 0.3601 0.118 Uiso 1 1 calc R U
C039 C 0.2870(11) -0.1055(9) 1.0364(7) 0.091(5) Uiso 1 1 d . .
H202 H 0.2352 -0.1096 1.0524 0.137 Uiso 1 1 calc R U
H203 H 0.2889 -0.1072 0.9956 0.137 Uiso 1 1 calc R U
H204 H 0.3324 -0.1478 1.0581 0.137 Uiso 1 1 calc R U
C03A C 0.1858(9) 0.7440(9) 0.9915(9) 0.102(7) Uani 1 1 d . .
H150 H 0.1658 0.7532 0.9519 0.154 Uiso 1 1 calc R U
H151 H 0.1489 0.7256 1.0190 0.154 Uiso 1 1 calc R U
H152 H 0.1877 0.7913 0.9980 0.154 Uiso 1 1 calc R U
C03B C 0.1276(12) 0.4296(9) 0.3739(8) 0.103(7) Uani 1 1 d . .
H95 H 0.0781 0.4586 0.3908 0.154 Uiso 1 1 calc R U
H96 H 0.1153 0.3936 0.3567 0.154 Uiso 1 1 calc R U
H97 H 0.1700 0.4019 0.4043 0.154 Uiso 1 1 calc R U
C03C C 0.3985(9) 0.4723(8) 0.4785(7) 0.089(5) Uani 1 1 d . .
H98 H 0.3831 0.4800 0.4380 0.134 Uiso 1 1 calc R U
H99 H 0.4160 0.5140 0.4822 0.134 Uiso 1 1 calc R U
H100 H 0.4433 0.4241 0.4908 0.134 Uiso 1 1 calc R U
C03D C 0.4533(10) 0.7636(8) 0.6161(7) 0.096(6) Uani 1 1 d . .
H59 H 0.4147 0.7434 0.6403 0.144 Uiso 1 1 calc R U
H60 H 0.4702 0.7381 0.5845 0.144 Uiso 1 1 calc R U
H61 H 0.5013 0.7548 0.6398 0.144 Uiso 1 1 calc R U
C03E C 0.0935(10) -0.0165(8) 1.0602(7) 0.085(5) Uiso 1 1 d . .
H205 H 0.1027 -0.0415 1.0282 0.127 Uiso 1 1 calc R U
H206 H 0.1332 -0.0477 1.0917 0.127 Uiso 1 1 calc R U
H207 H 0.0382 -0.0101 1.0743 0.127 Uiso 1 1 calc R U
C03F C 0.2692(12) 0.6860(9) 0.9998(7) 0.087(6) Uani 1 1 d . .
C03G C 0.3891(12) 0.9193(9) 0.6456(6) 0.093(6) Uani 1 1 d . .
H62 H 0.3502 0.9044 0.6732 0.139 Uiso 1 1 calc R U
H63 H 0.4417 0.9049 0.6655 0.139 Uiso 1 1 calc R U
H64 H 0.3683 0.9743 0.6295 0.139 Uiso 1 1 calc R U
C03H C 0.0871(10) 0.1182(9) 1.0981(7) 0.083(5) Uiso 1 1 d . .
H208 H 0.0926 0.1685 1.0874 0.124 Uiso 1 1 calc R U
H209 H 0.0318 0.1227 1.1116 0.124 Uiso 1 1 calc R U
H210 H 0.1269 0.0851 1.1290 0.124 Uiso 1 1 calc R U
C03I C 0.3672(12) 0.7630(9) 0.2145(7) 0.120(8) Uani 1 1 d . .
H101 H 0.3642 0.8008 0.2359 0.179 Uiso 1 1 calc R U
H102 H 0.4223 0.7448 0.1997 0.179 Uiso 1 1 calc R U
H103 H 0.3277 0.7861 0.1820 0.179 Uiso 1 1 calc R U
C03J C 0.3942(11) -0.0152(11) 1.0105(8) 0.112(7) Uiso 1 1 d . .
H211 H 0.3917 -0.0125 0.9691 0.169 Uiso 1 1 calc R U
H212 H 0.4075 0.0281 1.0157 0.169 Uiso 1 1 calc R U
H213 H 0.4364 -0.0624 1.0298 0.169 Uiso 1 1 calc R U
C03K C 0.2956(11) 0.3790(8) 0.5184(8) 0.107(7) Uani 1 1 d . .
H104 H 0.2494 0.3717 0.5416 0.161 Uiso 1 1 calc R U
H105 H 0.2851 0.3825 0.4778 0.161 Uiso 1 1 calc R U
H106 H 0.3452 0.3360 0.5327 0.161 Uiso 1 1 calc R U
C03L C 0.3494(12) 0.6114(9) 0.2235(8) 0.110(7) Uani 1 1 d . .
H107 H 0.3070 0.6333 0.1929 0.165 Uiso 1 1 calc R U
H108 H 0.4032 0.5961 0.2063 0.165 Uiso 1 1 calc R U
H109 H 0.3411 0.5669 0.2500 0.165 Uiso 1 1 calc R U
C03M C 0.3865(13) 0.1141(9) 0.7367(7) 0.116(8) Uani 1 1 d . .
H214 H 0.3504 0.1392 0.7023 0.174 Uiso 1 1 calc R U
H215 H 0.4432 0.0963 0.7248 0.174 Uiso 1 1 calc R U
H216 H 0.3719 0.0708 0.7593 0.174 Uiso 1 1 calc R U
C03N C 0.3270(12) 1.1005(11) 0.2302(6) 0.104(7) Uani 1 1 d . .
H65 H 0.3770 1.1071 0.2124 0.156 Uiso 1 1 calc R U
H66 H 0.3211 1.0547 0.2234 0.156 Uiso 1 1 calc R U
H67 H 0.2799 1.1447 0.2131 0.156 Uiso 1 1 calc R U
C03O C 0.1879(16) 0.2541(10) 0.6847(7) 0.152(12) Uani 1 1 d . .
H217 H 0.2404 0.2523 0.6669 0.228 Uiso 1 1 calc R U
H218 H 0.1832 0.2035 0.6935 0.228 Uiso 1 1 calc R U
H219 H 0.1435 0.2898 0.6579 0.228 Uiso 1 1 calc R U
C03P C 0.3294(13) 0.7265(10) 0.9602(9) 0.118(8) Uani 1 1 d . .
H153 H 0.3118 0.7412 0.9195 0.178 Uiso 1 1 calc R U
H154 H 0.3270 0.7717 0.9727 0.178 Uiso 1 1 calc R U
H155 H 0.3856 0.6909 0.9648 0.178 Uiso 1 1 calc R U
C03Q C 0.2303(13) 0.4346(11) 0.3058(10) 0.131(9) Uani 1 1 d . .
H110 H 0.2520 0.4670 0.2755 0.196 Uiso 1 1 calc R U
H111 H 0.2714 0.4068 0.3371 0.196 Uiso 1 1 calc R U
H112 H 0.2167 0.3985 0.2895 0.196 Uiso 1 1 calc R U
C03R C 0.1641(13) 0.5093(12) 1.1240(8) 0.139(9) Uani 1 1 d . .
H156 H 0.1542 0.5549 1.0921 0.209 Uiso 1 1 calc R U
H157 H 0.1135 0.5116 1.1449 0.209 Uiso 1 1 calc R U
H158 H 0.2063 0.5065 1.1505 0.209 Uiso 1 1 calc R U
C03S C 0.3270(11) 0.5674(11) 0.7233(6) 0.111(7) Uani 1 1 d . .
H159 H 0.3153 0.5204 0.7277 0.166 Uiso 1 1 calc R U
H160 H 0.2830 0.6100 0.7004 0.166 Uiso 1 1 calc R U
H161 H 0.3787 0.5633 0.7036 0.166 Uiso 1 1 calc R U
C03T C 0.4073(12) 0.2628(9) 0.7400(8) 0.111(8) Uani 1 1 d . .
H220 H 0.3702 0.2913 0.7065 0.166 Uiso 1 1 calc R U
H221 H 0.4057 0.2963 0.7650 0.166 Uiso 1 1 calc R U
H222 H 0.4629 0.2429 0.7266 0.166 Uiso 1 1 calc R U
C03U C 0.3569(12) 0.6733(9) 0.7902(10) 0.149(10) Uani 1 1 d . .
H162 H 0.3117 0.7166 0.7693 0.223 Uiso 1 1 calc R U
H163 H 0.3634 0.6795 0.8289 0.223 Uiso 1 1 calc R U
H164 H 0.4074 0.6707 0.7690 0.223 Uiso 1 1 calc R U
C03V C 0.2181(13) 0.3376(13) 1.1499(8) 0.151(10) Uani 1 1 d . .
H165 H 0.2655 0.3313 1.1731 0.227 Uiso 1 1 calc R U
H166 H 0.1699 0.3440 1.1740 0.227 Uiso 1 1 calc R U
H167 H 0.2285 0.2926 1.1349 0.227 Uiso 1 1 calc R U
C03W C 0.4436(13) 0.1301(9) 0.8430(9) 0.140(10) Uani 1 1 d . .
H223 H 0.4404 0.1632 0.8687 0.211 Uiso 1 1 calc R U
H224 H 0.4282 0.0866 0.8641 0.211 Uiso 1 1 calc R U
H225 H 0.4995 0.1121 0.8296 0.211 Uiso 1 1 calc R U
C03X C 0.0860(15) 0.5259(10) 0.2835(8) 0.143(10) Uani 1 1 d . .
H113 H 0.0390 0.5560 0.3018 0.214 Uiso 1 1 calc R U
H114 H 0.1040 0.5596 0.2518 0.214 Uiso 1 1 calc R U
H115 H 0.0705 0.4899 0.2683 0.214 Uiso 1 1 calc R U
C03Y C 0.2608(15) -0.0700(11) 0.8195(12) 0.182(13) Uani 1 1 d . .
H226 H 0.2934 -0.0433 0.7941 0.273 Uiso 1 1 calc R U
H227 H 0.2909 -0.0986 0.8560 0.273 Uiso 1 1 calc R U
H228 H 0.2495 -0.1050 0.8005 0.273 Uiso 1 1 calc R U
C03Z C 0.1372(17) -0.0561(15) 0.8684(10) 0.193(15) Uani 1 1 d . .
H229 H 0.0853 -0.0199 0.8766 0.289 Uiso 1 1 calc R U
H230 H 0.1264 -0.0912 0.8493 0.289 Uiso 1 1 calc R U
H231 H 0.1678 -0.0848 0.9048 0.289 Uiso 1 1 calc R U
C040 C 0.137(2) 0.0243(12) 0.7743(11) 0.27(2) Uani 1 1 d . .
H232 H 0.1676 0.0524 0.7480 0.405 Uiso 1 1 calc R U
H233 H 0.1288 -0.0134 0.7568 0.405 Uiso 1 1 calc R U
H234 H 0.0839 0.0596 0.7814 0.405 Uiso 1 1 calc R U

loop_
_atom_site_aniso_label
_atom_site_aniso_U_11
_atom_site_aniso_U_22
_atom_site_aniso_U_33
_atom_site_aniso_U_23
_atom_site_aniso_U_13
_atom_site_aniso_U_12
Si01 0.050(2) 0.044(2) 0.053(2) -0.0107(18) 0.0117(19) -0.0214(19)
Si02 0.067(3) 0.042(2) 0.038(2) -0.0046(17) 0.0058(19) -0.015(2)
Si03 0.047(2) 0.043(2) 0.052(2) -0.0106(18) 0.0047(18) -0.0197(18)
Si04 0.052(2) 0.046(2) 0.060(3) -0.0195(19) 0.020(2) -0.0248(19)
Si05 0.060(3) 0.050(2) 0.046(2) -0.0024(19) 0.005(2) -0.018(2)
Si06 0.056(3) 0.048(2) 0.067(3) -0.018(2) 0.022(2) -0.025(2)
Si07 0.081(3) 0.056(3) 0.040(2) -0.0009(19) 0.002(2) -0.024(2)
Si08 0.072(3) 0.053(2) 0.068(3) -0.009(2) 0.022(2) -0.032(2)
Si09 0.086(3) 0.078(3) 0.062(3) -0.031(2) 0.036(3) -0.058(3)
Si0A 0.063(3) 0.071(3) 0.062(3) 0.001(2) 0.019(2) -0.030(2)
Si0B 0.066(3) 0.072(3) 0.062(3) 0.000(2) 0.005(2) -0.032(2)
Si0C 0.083(3) 0.088(3) 0.054(3) -0.021(2) 0.027(2) -0.058(3)
Si0D 0.076(3) 0.076(3) 0.044(2) -0.010(2) 0.018(2) -0.038(3)
Si0E 0.082(3) 0.053(3) 0.073(3) 0.007(2) -0.004(3) -0.034(2)
Si0F 0.083(3) 0.062(3) 0.069(3) 0.015(2) -0.015(2) -0.037(3)
Si0G 0.075(3) 0.086(3) 0.059(3) 0.001(2) 0.006(2) -0.037(3)
Si0H 0.082(4) 0.059(3) 0.066(3) 0.001(2) 0.031(3) -0.016(3)
Si0I 0.160(6) 0.055(3) 0.041(3) -0.006(2) 0.012(3) -0.041(3)
Si0J 0.080(4) 0.144(5) 0.055(3) 0.006(3) 0.017(3) -0.058(4)
Si0K 0.127(5) 0.067(3) 0.099(4) -0.018(3) 0.069(4) -0.040(3)
O1 0.076(7) 0.048(5) 0.048(6) -0.007(4) 0.006(5) -0.028(5)
O2 0.080(7) 0.053(5) 0.041(5) -0.012(4) 0.018(5) -0.029(5)
O3 0.100(9) 0.054(6) 0.061(7) -0.015(5) 0.046(6) -0.031(6)
O4 0.070(7) 0.055(6) 0.062(6) -0.008(5) 0.023(5) -0.023(5)
C00P 0.046(8) 0.041(7) 0.048(8) -0.003(6) 0.016(7) -0.017(6)
C00Q 0.026(7) 0.031(7) 0.053(9) -0.005(6) 0.018(6) -0.011(5)
C00R 0.047(8) 0.027(6) 0.051(8) -0.009(6) 0.027(7) -0.013(6)
C00S 0.056(9) 0.035(7) 0.042(8) -0.007(6) 0.021(7) -0.009(7)
C00T 0.030(7) 0.050(8) 0.032(7) -0.008(6) 0.003(5) -0.013(6)
C00U 0.064(9) 0.046(8) 0.024(7) -0.015(6) 0.027(6) -0.019(7)
C00V 0.055(9) 0.030(7) 0.033(7) -0.002(6) 0.004(6) -0.015(6)
C00W 0.045(8) 0.038(7) 0.044(8) 0.004(6) 0.002(6) -0.014(6)
C00X 0.048(8) 0.048(8) 0.027(7) 0.004(6) 0.016(6) -0.012(7)
C00Y 0.038(8) 0.051(8) 0.056(9) -0.021(7) 0.010(6) -0.032(7)
C00Z 0.054(9) 0.042(8) 0.035(7) -0.015(6) 0.010(6) -0.018(7)
C010 0.058(9) 0.035(7) 0.059(9) -0.014(7) -0.001(7) -0.025(7)
C011 0.051(9) 0.043(8) 0.057(9) -0.006(7) 0.021(7) -0.024(7)
C012 0.057(9) 0.029(7) 0.040(8) -0.009(6) 0.012(7) -0.010(6)
C013 0.089(12) 0.053(9) 0.048(9) -0.022(7) 0.037(8) -0.032(9)
C014 0.038(8) 0.037(7) 0.056(9) -0.011(6) -0.004(6) -0.007(6)
C015 0.068(10) 0.056(9) 0.060(10) -0.024(7) 0.022(8) -0.033(8)
C016 0.061(10) 0.022(7) 0.073(11) 0.008(7) 0.000(8) -0.004(7)
C017 0.051(9) 0.056(9) 0.050(9) -0.001(7) 0.005(7) -0.021(7)
C018 0.055(9) 0.031(7) 0.076(11) -0.003(7) 0.030(8) -0.024(7)
C019 0.049(9) 0.055(9) 0.034(8) 0.016(7) -0.001(6) -0.019(7)
C01A 0.047(9) 0.072(9) 0.040(8) -0.029(7) 0.014(7) -0.018(8)
C01B 0.072(11) 0.063(9) 0.036(8) -0.020(7) 0.019(7) -0.020(8)
C01C 0.063(10) 0.035(7) 0.057(9) 0.000(6) 0.010(7) -0.028(7)
C01D 0.053(9) 0.045(8) 0.051(9) 0.003(6) 0.023(7) -0.030(7)
C01E 0.071(11) 0.063(10) 0.071(11) -0.030(9) 0.019(9) -0.030(9)
C01F 0.060(10) 0.036(8) 0.048(9) 0.009(7) 0.015(7) -0.015(7)
C01G 0.084(12) 0.057(10) 0.041(9) 0.010(7) -0.014(8) -0.005(9)
C01H 0.061(10) 0.050(9) 0.067(11) -0.003(8) 0.006(8) -0.006(8)
C01I 0.035(8) 0.067(9) 0.078(11) -0.018(8) -0.001(7) -0.029(7)
C01J 0.066(10) 0.037(7) 0.040(8) -0.009(6) 0.018(7) -0.019(7)
C01K 0.049(9) 0.049(8) 0.051(9) 0.006(7) -0.011(7) -0.021(7)
C01L 0.038(9) 0.099(12) 0.056(10) -0.003(8) -0.006(7) -0.025(8)
C01M 0.056(9) 0.035(7) 0.069(10) -0.008(7) 0.000(7) -0.021(7)
C01N 0.083(12) 0.054(9) 0.044(9) -0.009(7) 0.026(8) -0.026(8)
C01O 0.054(9) 0.060(9) 0.053(9) -0.006(7) -0.007(7) -0.020(8)
C01P 0.073(10) 0.047(8) 0.044(8) -0.024(7) 0.031(7) -0.026(8)
C01Q 0.062(10) 0.104(12) 0.057(10) -0.028(9) 0.020(8) -0.047(10)
C01R 0.067(10) 0.071(9) 0.021(7) -0.012(6) 0.003(6) -0.034(8)
C01S 0.049(8) 0.063(8) 0.019(6) -0.001(6) -0.008(6) -0.025(7)
C01T 0.073(11) 0.053(9) 0.054(10) -0.006(7) 0.019(8) -0.024(8)
C01U 0.091(12) 0.083(11) 0.022(7) -0.008(7) -0.010(7) -0.029(9)
C01V 0.058(10) 0.039(8) 0.067(10) 0.003(7) 0.002(8) -0.017(7)
C01W 0.082(13) 0.089(12) 0.098(13) -0.054(11) 0.017(10) -0.049(10)
C01X 0.063(10) 0.042(8) 0.067(10) 0.009(7) 0.027(8) -0.007(7)
C01Y 0.080(11) 0.050(9) 0.053(9) -0.016(8) -0.001(8) -0.028(8)
C01Z 0.079(12) 0.053(9) 0.065(11) -0.015(8) 0.000(9) -0.009(8)
C020 0.086(12) 0.080(11) 0.040(9) -0.035(8) 0.004(8) -0.020(9)
C021 0.093(13) 0.012(7) 0.079(12) 0.001(7) 0.018(10) 0.003(7)
C022 0.080(12) 0.054(9) 0.065(11) -0.013(8) 0.022(9) -0.027(9)
C023 0.083(12) 0.047(8) 0.058(10) -0.002(7) 0.002(8) -0.020(8)
C024 0.066(11) 0.057(10) 0.104(13) -0.039(9) 0.012(9) -0.026(9)
C025 0.067(11) 0.059(10) 0.056(10) -0.005(8) 0.003(8) -0.024(8)
C027 0.053(9) 0.061(9) 0.058(9) 0.005(7) 0.000(7) -0.021(8)
C028 0.061(10) 0.061(10) 0.077(11) 0.022(8) -0.003(8) -0.012(8)
C029 0.077(12) 0.113(13) 0.058(10) -0.041(10) 0.033(9) -0.061(11)
C02A 0.093(13) 0.062(10) 0.055(10) -0.017(8) 0.001(9) -0.030(9)
C02B 0.067(10) 0.050(8) 0.064(10) -0.006(7) 0.006(8) -0.023(8)
C02C 0.097(14) 0.064(10) 0.080(12) 0.012(9) -0.003(10) -0.041(10)
C02D 0.093(13) 0.033(8) 0.091(12) 0.015(8) -0.020(10) -0.029(8)
C02E 0.102(14) 0.049(9) 0.068(11) -0.029(8) -0.006(10) -0.028(9)
C02F 0.069(12) 0.103(13) 0.121(16) -0.034(12) 0.047(11) -0.053(11)
C02G 0.111(14) 0.025(7) 0.068(11) -0.015(7) 0.014(10) -0.028(9)
C02H 0.060(11) 0.084(12) 0.091(13) -0.008(10) 0.021(10) -0.013(9)
C02I 0.069(12) 0.128(15) 0.070(12) -0.019(11) 0.004(9) -0.040(11)
C02J 0.074(12) 0.060(10) 0.083(12) 0.007(8) -0.006(9) -0.007(9)
C02K 0.043(9) 0.042(8) 0.106(13) 0.015(8) -0.007(8) -0.021(7)
C02L 0.114(16) 0.087(12) 0.095(14) -0.045(11) 0.038(12) -0.041(12)
C02M 0.110(14) 0.022(7) 0.058(10) -0.007(7) -0.001(9) -0.020(8)
C02N 0.043(9) 0.061(9) 0.083(11) 0.007(8) 0.011(8) -0.028(8)
C02O 0.053(10) 0.112(13) 0.049(9) -0.020(9) 0.012(8) -0.027(9)
C02P 0.088(13) 0.066(11) 0.080(12) -0.006(9) -0.005(10) -0.016(10)
C02R 0.100(14) 0.079(11) 0.093(13) 0.008(10) 0.033(11) -0.054(11)
C02S 0.153(18) 0.064(10) 0.038(9) -0.006(8) 0.015(10) -0.029(11)
C02T 0.133(17) 0.060(10) 0.082(13) -0.010(9) -0.025(11) -0.038(11)
C02U 0.088(13) 0.052(10) 0.101(14) 0.023(9) -0.014(10) -0.030(9)
C02V 0.145(17) 0.109(13) 0.035(9) -0.037(9) 0.032(10) -0.084(13)
C02W 0.101(14) 0.057(9) 0.062(10) 0.010(8) 0.016(9) -0.027(9)
C02X 0.060(11) 0.071(11) 0.091(13) -0.009(9) 0.022(9) -0.021(9)
C02Y 0.116(15) 0.080(11) 0.053(10) -0.021(9) -0.010(9) -0.047(11)
C02Z 0.095(14) 0.053(10) 0.110(14) -0.014(9) 0.007(11) -0.037(10)
C030 0.066(12) 0.097(13) 0.079(12) 0.001(10) -0.003(9) -0.027(10)
C031 0.077(11) 0.077(10) 0.053(10) -0.021(8) 0.000(8) -0.032(9)
C032 0.154(18) 0.102(13) 0.021(8) -0.020(8) 0.024(10) -0.048(13)
C033 0.061(11) 0.076(11) 0.118(15) -0.025(10) 0.028(10) -0.034(9)
C034 0.122(17) 0.163(19) 0.055(11) 0.000(11) 0.008(11) -0.077(15)
C035 0.160(19) 0.124(15) 0.057(11) -0.017(10) 0.014(11) -0.105(15)
C036 0.144(18) 0.079(12) 0.078(13) 0.020(9) -0.018(12) -0.072(13)
C037 0.159(19) 0.100(13) 0.035(9) 0.021(8) -0.031(10) -0.081(13)
C038 0.043(9) 0.075(11) 0.107(14) -0.006(10) 0.019(9) -0.021(8)
C03A 0.039(9) 0.074(11) 0.21(2) -0.087(13) -0.027(11) 0.001(8)
C03B 0.17(2) 0.086(13) 0.112(15) -0.060(12) 0.040(14) -0.096(14)
C03C 0.065(12) 0.061(10) 0.120(15) 0.016(10) -0.013(10) -0.018(9)
C03D 0.087(14) 0.072(11) 0.099(14) 0.026(10) -0.021(11) -0.018(10)
C03F 0.116(16) 0.057(10) 0.071(12) -0.027(9) 0.016(11) -0.004(10)
C03G 0.158(19) 0.087(12) 0.058(11) -0.016(9) -0.004(11) -0.073(13)
C03I 0.131(18) 0.090(13) 0.090(14) 0.015(11) 0.065(13) -0.014(12)
C03K 0.107(16) 0.063(11) 0.122(16) 0.032(10) -0.015(12) -0.028(11)
C03L 0.120(18) 0.076(12) 0.103(15) -0.003(11) 0.013(13) -0.011(12)
C03M 0.19(2) 0.097(14) 0.069(12) 0.000(10) 0.041(14) -0.083(15)
C03N 0.110(16) 0.157(18) 0.041(10) -0.016(11) 0.029(10) -0.049(14)
C03O 0.35(4) 0.107(15) 0.037(11) -0.033(10) 0.031(16) -0.11(2)
C03P 0.15(2) 0.106(15) 0.139(19) -0.062(14) 0.044(16) -0.081(15)
C03Q 0.16(2) 0.114(16) 0.18(2) -0.106(17) 0.061(18) -0.078(16)
C03R 0.14(2) 0.18(2) 0.102(17) -0.091(17) 0.020(15) -0.026(17)
C03S 0.107(16) 0.164(19) 0.033(9) -0.021(11) 0.015(10) -0.017(14)
C03T 0.15(2) 0.078(12) 0.108(15) -0.029(11) 0.081(14) -0.048(13)
C03U 0.092(16) 0.073(13) 0.26(3) 0.027(15) 0.031(17) -0.054(12)
C03V 0.110(19) 0.22(3) 0.087(16) 0.026(16) 0.026(13) -0.058(18)
C03W 0.13(2) 0.065(12) 0.16(2) 0.038(13) 0.045(17) -0.012(12)
C03X 0.25(3) 0.076(13) 0.101(16) 0.009(11) -0.093(17) -0.058(16)
C03Y 0.17(3) 0.105(18) 0.29(4) -0.15(2) -0.01(2) 0.005(17)
C03Z 0.31(4) 0.27(3) 0.17(2) -0.18(2) 0.13(3) -0.25(3)
C040 0.56(7) 0.073(15) 0.18(3) 0.017(15) -0.24(3) -0.10(3)

loop_
_atom_type_symbol
_atom_type_description
_atom_type_scat_dispersion_real
_atom_type_scat_dispersion_imag
_atom_type_scat_source
C C 0.0033 0.0016 'International Tables Vol C Tables 4.2.6.8 and 6.1.1.4'
H H 0.0000 0.0000 'International Tables Vol C Tables 4.2.6.8 and 6.1.1.4'
Si Si 0.0817 0.0704 'International Tables Vol C Tables 4.2.6.8 and 6.1.1.4'
O O 0.0106 0.0060 'International Tables Vol C Tables 4.2.6.8 and 6.1.1.4'

loop_
_geom_angle_atom_site_label_1
_geom_angle_atom_site_label_2
_geom_angle_atom_site_label_3
_geom_angle
O2 Si01 C02K 103.3(6)
O2 Si01 C00V 105.6(5)
C02K Si01 C00V 110.8(6)
O2 Si01 C00Q 107.8(5)
C02K Si01 C00Q 114.6(7)
C00V Si01 C00Q 113.8(5)
C01O Si02 C020 108.9(7)
C01O Si02 C028 105.7(6)
C020 Si02 C028 106.9(7)
C01O Si02 C00P 112.9(6)
C020 Si02 C00P 108.0(6)
C028 Si02 C00P 114.2(6)
O1 Si03 C01M 101.8(5)
O1 Si03 C00Z 107.2(5)
C01M Si03 C00Z 110.1(6)
O1 Si03 C012 107.1(5)
C01M Si03 C012 117.6(6)
C00Z Si03 C012 112.0(5)
O4 Si04 C01K 103.0(5)
O4 Si04 C014 103.2(5)
C01K Si04 C014 109.7(6)
O4 Si04 C00U 92.1(5)
C01K Si04 C00U 124.9(6)
C014 Si04 C00U 117.8(6)
C01U Si05 C02B 109.8(7)
C01U Si05 C02J 107.3(7)
C02B Si05 C02J 104.5(6)
C01U Si05 C00W 107.3(6)
C02B Si05 C00W 111.2(6)
C02J Si05 C00W 116.6(7)
O3 Si06 C02D 102.5(6)
O3 Si06 C00T 101.7(5)
C02D Si06 C00T 108.5(6)
O3 Si06 C00R 92.2(5)
C02D Si06 C00R 125.1(6)
C00T Si06 C00R 119.8(6)
C02A Si07 C032 108.2(8)
C02A Si07 C02W 108.9(7)
C032 Si07 C02W 108.5(7)
C02A Si07 C01J 110.3(6)
C032 Si07 C01J 112.6(7)
C02W Si07 C01J 108.3(7)
C03N Si08 C00P 106.2(8)
C03N Si08 C02Z 110.8(8)
C00P Si08 C02Z 115.3(6)
C03N Si08 C02H 110.2(8)
C00P Si08 C02H 109.8(6)
C02Z Si08 C02H 104.6(8)
C03H Si09 C03E 105.2(7)
C03H Si09 C026 111.1(7)
C03E Si09 C026 105.6(7)
C03H Si09 C01D 108.1(7)
C03E Si09 C01D 116.1(7)
C026 Si09 C01D 110.6(6)
C03U Si0A C01L 106.6(9)
C03U Si0A C03S 110.8(10)
C01L Si0A C03S 107.9(7)
C03U Si0A C00W 114.6(7)
C01L Si0A C00W 109.3(6)
C03S Si0A C00W 107.4(7)
C030 Si0B C02P 106.9(8)
C030 Si0B C031 106.1(7)
C02P Si0B C031 104.2(7)
C030 Si0B C01R 111.9(7)
C02P Si0B C01R 112.5(7)
C031 Si0B C01R 114.5(6)
C029 Si0C C035 105.6(8)
C029 Si0C C01C 109.7(6)
C035 Si0C C01C 116.6(7)
C029 Si0C C02V 112.0(7)
C035 Si0C C02V 105.9(7)
C01C Si0C C02V 107.1(7)
C034 Si0D C01X 107.0(8)
C034 Si0D C01S 115.0(7)
C01X Si0D C01S 109.5(5)
C034 Si0D C02R 107.1(8)
C01X Si0D C02R 109.0(8)
C01S Si0D C02R 109.0(6)
C03J Si0E C02Q 109.5(9)
C03J Si0E C039 103.2(8)
C02Q Si0E C039 106.6(7)
C03J Si0E C01D 111.6(7)
C02Q Si0E C01D 109.0(7)
C039 Si0E C01D 116.6(7)
C03C Si0F C037 110.2(8)
C03C Si0F C03K 101.9(8)
C037 Si0F C03K 106.6(7)
C03C Si0F C01C 111.5(6)
C037 Si0F C01C 108.9(7)
C03K Si0F C01C 117.3(7)
C02I Si0G C03D 108.4(8)
C02I Si0G C03G 101.4(8)
C03D Si0G C03G 108.5(8)
C02I Si0G C01S 113.6(6)
C03D Si0G C01S 109.0(7)
C03G Si0G C01S 115.5(7)
C03L Si0H C02X 107.2(8)
C03L Si0H C03I 109.4(8)
C02X Si0H C03I 107.0(9)
C03L Si0H C01J 112.5(8)
C02X Si0H C01J 110.7(6)
C03I Si0H C01J 109.9(7)
C03O Si0I C02T 107.5(10)
C03O Si0I C02S 108.2(7)
C02T Si0I C02S 110.1(7)
C03O Si0I C01P 112.6(9)
C02T Si0I C01P 109.7(7)
C02S Si0I C01P 108.7(7)
C03V Si0J C02O 112.3(9)
C03V Si0J C01R 111.3(8)
C02O Si0J C01R 110.4(6)
C03V Si0J C03R 108.2(10)
C02O Si0J C03R 101.9(9)
C01R Si0J C03R 112.4(8)
C03W Si0K C03M 105.4(9)
C03W Si0K C03T 109.1(10)
C03M Si0K C03T 109.8(7)
C03W Si0K C01P 110.3(8)
C03M Si0K C01P 112.2(8)
C03T Si0K C01P 109.9(7)
Si03 O1 H68 109.5
Si01 O2 H235 109.5
C01P O3 Si06 116.6(7)
C01J O4 Si04 117.3(7)
C010 C00P Si08 106.4(9)
C010 C00P Si02 116.0(8)
Si08 C00P Si02 117.6(6)
C010 C00P H116 105.2
Si08 C00P H116 105.2
Si02 C00P H116 105.2
C00Y C00Q C019 116.9(11)
C00Y C00Q Si01 121.1(10)
C019 C00Q Si01 122.0(9)
C013 C00R C00S 117.6(11)
C013 C00R Si06 107.1(8)
C00S C00R Si06 134.9(10)
C00R C00S C018 118.7(11)
C00R C00S C01D 123.8(12)
C018 C00S C01D 117.4(11)
C00V C00T C015 120.5(11)
C00V C00T Si06 119.3(9)
C015 C00T Si06 119.7(9)
C011 C00U C00X 115.7(11)
C011 C00U Si04 107.2(8)
C00X C00U Si04 136.9(9)
C00T C00V C01H 121.9(12)
C00T C00V Si01 120.8(9)
C01H C00V Si01 117.2(9)
C00Y C00W Si0A 108.7(9)
C00Y C00W Si05 113.8(8)
Si0A C00W Si05 117.1(6)
C00Y C00W H117 105.4
Si0A C00W H117 105.4
Si05 C00W H117 105.4
C01F C00X C00U 121.1(11)
C01F C00X C01C 117.4(10)
C00U C00X C01C 121.4(12)
C00Q C00Y C01G 120.4(12)
C00Q C00Y C00W 127.8(11)
C01G C00Y C00W 111.7(11)
C014 C00Z C01A 121.4(11)
C014 C00Z Si03 123.4(9)
C01A C00Z Si03 114.9(8)
C012 C010 C016 120.3(12)
C012 C010 C00P 127.1(11)
C016 C010 C00P 112.6(11)
C01B C011 C00U 121.6(11)
C01B C011 C01J 118.0(12)
C00U C011 C01J 120.3(12)
C010 C012 C017 117.1(11)
C010 C012 Si03 124.8(10)
C017 C012 Si03 117.9(9)
C01N C013 C00R 120.8(12)
C01N C013 C01P 120.3(12)
C00R C013 C01P 118.8(12)
C00Z C014 C01I 121.8(11)
C00Z C014 Si04 116.4(9)
C01I C014 Si04 121.2(9)
C02F C015 C00T 110.5(12)
C02F C015 H168 109.6
C00T C015 H168 109.6
C02F C015 H169 109.6
C00T C015 H169 109.6
H168 C015 H169 108.1
C025 C016 C010 120.7(12)
C025 C016 H1 119.6
C010 C016 H1 119.6
C01Y C017 C012 118.8(12)
C01Y C017 C01S 114.6(12)
C012 C017 C01S 126.5(12)
C022 C018 C00S 124.1(12)
C022 C018 H188 117.9
C00S C018 H188 117.9
C01E C019 C00Q 119.4(11)
C01E C019 C01R 115.4(12)
C00Q C019 C01R 125.1(12)
C01Z C01A C00Z 111.6(10)
C01Z C01A H2 109.3
C00Z C01A H2 109.3
C01Z C01A H3 109.3
C00Z C01A H3 109.3
H2 C01A H3 108.0
C011 C01B C01T 122.9(13)
C011 C01B H69 118.5
C01T C01B H69 118.5
C00X C01C Si0C 113.5(9)
C00X C01C Si0F 107.5(8)
Si0C C01C Si0F 113.0(6)
C00X C01C H118 107.5
Si0C C01C H118 107.5
Si0F C01C H118 107.5
C00S C01D Si0E 111.0(8)
C00S C01D Si09 113.2(10)
Si0E C01D Si09 112.1(6)
C00S C01D H236 106.7
Si0E C01D H236 106.7
Si09 C01D H236 106.7
C021 C01E C019 123.5(14)
C021 C01E H119 118.2
C019 C01E H119 118.2
C01T C01F C00X 123.0(12)
C01T C01F H70 118.5
C00X C01F H70 118.5
C021 C01G C00Y 123.7(13)
C021 C01G H120 118.2
C00Y C01G H120 118.2
C023 C01H C00V 109.4(11)
C023 C01H H170 109.8
C00V C01H H170 109.8
C023 C01H H171 109.8
C00V C01H H171 109.8
H170 C01H H171 108.2
C014 C01I C01Q 109.8(11)
C014 C01I H4 109.7
C01Q C01I H4 109.7
C014 C01I H5 109.7
C01Q C01I H5 109.7
H4 C01I H5 108.2
C011 C01J O4 102.7(10)
C011 C01J Si0H 110.6(9)
O4 C01J Si0H 102.8(8)
C011 C01J Si07 112.5(10)
O4 C01J Si07 105.4(7)
Si0H C01J Si07 120.6(7)
C01M C01K C01V 122.3(12)
C01M C01K Si04 119.1(10)
C01V C01K Si04 118.3(9)
Si0A C01L H121 109.5
Si0A C01L H122 109.5
H121 C01L H122 109.5
Si0A C01L H123 109.5
H121 C01L H123 109.5
H122 C01L H123 109.5
C01K C01M C02N 122.2(12)
C01K C01M Si03 121.8(11)
C02N C01M Si03 116.0(9)
C013 C01N C022 123.3(13)
C013 C01N H189 118.4
C022 C01N H189 118.4
Si02 C01O H6 109.5
Si02 C01O H7 109.5
H6 C01O H7 109.5
Si02 C01O H8 109.5
H6 C01O H8 109.5
H7 C01O H8 109.5
O3 C01P C013 104.7(10)
O3 C01P Si0K 103.5(9)
C013 C01P Si0K 111.2(9)
O3 C01P Si0I 104.6(8)
C013 C01P Si0I 111.0(10)
Si0K C01P Si0I 120.2(7)
C01I C01Q H9 109.5
C01I C01Q H10 109.5
H9 C01Q H10 109.5
C01I C01Q H11 109.5
H9 C01Q H11 109.5
H10 C01Q H11 109.5
C019 C01R Si0J 111.1(10)
C019 C01R Si0B 111.7(9)
Si0J C01R Si0B 112.7(6)
C019 C01R H124 107.0
Si0J C01R H124 107.0
Si0B C01R H124 107.0
C017 C01S Si0D 111.6(9)
C017 C01S Si0G 111.3(9)
Si0D C01S Si0G 115.3(6)
C017 C01S H125 106.0
Si0D C01S H125 106.0
Si0G C01S H125 106.0
C01F C01T C01B 115.5(13)
C01F C01T C02M 121.1(12)
C01B C01T C02M 123.5(13)
Si05 C01U H126 109.5
Si05 C01U H127 109.5
H126 C01U H127 109.5
Si05 C01U H128 109.5
H126 C01U H128 109.5
H127 C01U H128 109.5
C02C C01V C01K 110.9(11)
C02C C01V H12 109.5
C01K C01V H12 109.5
C02C C01V H13 109.5
C01K C01V H13 109.5
H12 C01V H13 108.1
C02E C01W H14 109.5
C02E C01W H15 109.5
H14 C01W H15 109.5
C02E C01W H16 109.5
H14 C01W H16 109.5
H15 C01W H16 109.5
Si0D C01X H17 109.5
Si0D C01X H18 109.5
H17 C01X H18 109.5
Si0D C01X H19 109.5
H17 C01X H19 109.5
H18 C01X H19 109.5
C025 C01Y C017 125.9(14)
C025 C01Y H20 117.1
C017 C01Y H20 117.1
C01A C01Z H21 109.5
C01A C01Z H22 109.5
H21 C01Z H22 109.5
C01A C01Z H23 109.5
H21 C01Z H23 109.5
H22 C01Z H23 109.5
Si02 C020 H24 109.5
Si02 C020 H25 109.5
H24 C020 H25 109.5
Si02 C020 H26 109.5
H24 C020 H26 109.5
H25 C020 H26 109.5
C01E C021 C01G 116.0(14)
C01E C021 C03F 121.4(15)
C01G C021 C03F 122.6(13)
C018 C022 C01N 115.4(13)
C018 C022 C02G 122.1(13)
C01N C022 C02G 122.5(14)
C01H C023 H172 109.5
C01H C023 H173 109.5
H172 C023 H173 109.5
C01H C023 H174 109.5
H172 C023 H174 109.5
H173 C023 H174 109.5
C02E C024 H27 109.5
C02E C024 H28 109.5
H27 C024 H28 109.5
C02E C024 H29 109.5
H27 C024 H29 109.5
H28 C024 H29 109.5
C01Y C025 C016 116.9(13)
C01Y C025 C02E 122.4(14)
C016 C025 C02E 120.7(13)
Si09 C026 H190 109.5
Si09 C026 H191 109.5
H190 C026 H191 109.5
Si09 C026 H192 109.5
H190 C026 H192 109.5
H191 C026 H192 109.5
C033 C027 C02K 110.1(13)
C033 C027 H175 109.6
C02K C027 H175 109.6
C033 C027 H176 109.6
C02K C027 H176 109.6
H175 C027 H176 108.1
Si02 C028 H30 109.5
Si02 C028 H31 109.5
H30 C028 H31 109.5
Si02 C028 H32 109.5
H30 C028 H32 109.5
H31 C028 H32 109.5
Si0C C029 H71 109.5
Si0C C029 H72 109.5
H71 C029 H72 109.5
Si0C C029 H73 109.5
H71 C029 H73 109.5
H72 C029 H73 109.5
Si07 C02A H74 109.5
Si07 C02A H75 109.5
H74 C02A H75 109.5
Si07 C02A H76 109.5
H74 C02A H76 109.5
H75 C02A H76 109.5
Si05 C02B H129 109.5
Si05 C02B H130 109.5
H129 C02B H130 109.5
Si05 C02B H131 109.5
H129 C02B H131 109.5
H130 C02B H131 109.5
C01V C02C H33 109.5
C01V C02C H34 109.5
H33 C02C H34 109.5
C01V C02C H35 109.5
H33 C02C H35 109.5
H34 C02C H35 109.5
C02K C02D C02U 119.6(15)
C02K C02D Si06 119.6(12)
C02U C02D Si06 120.1(10)
C01W C02E C025 111.4(13)
C01W C02E C024 112.0(12)
C025 C02E C024 113.4(13)
C01W C02E C02L 108.0(13)
C025 C02E C02L 106.7(12)
C024 C02E C02L 104.8(13)
C015 C02F H177 109.5
C015 C02F H178 109.5
H177 C02F H178 109.5
C015 C02F H179 109.5
H177 C02F H179 109.5
H178 C02F H179 109.5
C03Z C02G C03Y 108.5(17)
C03Z C02G C040 108(2)
C03Y C02G C040 108.2(19)
C03Z C02G C022 113.2(13)
C03Y C02G C022 108.9(15)
C040 C02G C022 110.2(13)
Si08 C02H H36 109.5
Si08 C02H H37 109.5
H36 C02H H37 109.5
Si08 C02H H38 109.5
H36 C02H H38 109.5
H37 C02H H38 109.5
Si0G C02I H39 109.5
Si0G C02I H40 109.5
H39 C02I H40 109.5
Si0G C02I H41 109.5
H39 C02I H41 109.5
H40 C02I H41 109.5
Si05 C02J H132 109.5
Si05 C02J H133 109.5
H132 C02J H133 109.5
Si05 C02J H134 109.5
H132 C02J H134 109.5
H133 C02J H134 109.5
C02D C02K C027 124.3(13)
C02D C02K Si01 120.4(12)
C027 C02K Si01 115.0(9)
C02E C02L H42 109.5
C02E C02L H43 109.5
H42 C02L H43 109.5
C02E C02L H44 109.5
H42 C02L H44 109.5
H43 C02L H44 109.5
C03Q C02M C03B 106.4(13)
C03Q C02M C03X 113.7(16)
C03B C02M C03X 107.1(17)
C03Q C02M C01T 107.2(14)
C03B C02M C01T 113.1(12)
C03X C02M C01T 109.4(12)
C01M C02N C038 108.1(13)
C01M C02N H45 110.1
C038 C02N H45 110.1
C01M C02N H46 110.1
C038 C02N H46 110.1
H45 C02N H46 108.4
Si0J C02O H135 109.5
Si0J C02O H136 109.5
H135 C02O H136 109.5
Si0J C02O H137 109.5
H135 C02O H137 109.5
H136 C02O H137 109.5
Si0B C02P H138 109.5
Si0B C02P H139 109.5
H138 C02P H139 109.5
Si0B C02P H140 109.5
H138 C02P H140 109.5
H139 C02P H140 109.5
Si0E C02Q H193 109.5
Si0E C02Q H194 109.5
H193 C02Q H194 109.5
Si0E C02Q H195 109.5
H193 C02Q H195 109.5
H194 C02Q H195 109.5
Si0D C02R H47 109.5
Si0D C02R H48 109.5
H47 C02R H48 109.5
Si0D C02R H49 109.5
H47 C02R H49 109.5
H48 C02R H49 109.5
Si0I C02S H196 109.5
Si0I C02S H197 109.5
H196 C02S H197 109.5
Si0I C02S H198 109.5
H196 C02S H198 109.5
H197 C02S H198 109.5
Si0I C02T H199 109.5
Si0I C02T H200 109.5
H199 C02T H200 109.5
Si0I C02T H201 109.5
H199 C02T H201 109.5
H200 C02T H201 109.5
C036 C02U C02D 109.5(14)
C036 C02U H180 109.8
C02D C02U H180 109.8
C036 C02U H181 109.8
C02D C02U H181 109.8
H180 C02U H181 108.2
Si0C C02V H77 109.5
Si0C C02V H78 109.5
H77 C02V H78 109.5
Si0C C02V H79 109.5
H77 C02V H79 109.5
H78 C02V H79 109.5
Si07 C02W H80 109.5
Si07 C02W H81 109.5
H80 C02W H81 109.5
Si07 C02W H82 109.5
H80 C02W H82 109.5
H81 C02W H82 109.5
Si0H C02X H83 109.5
Si0H C02X H84 109.5
H83 C02X H84 109.5
Si0H C02X H85 109.5
H83 C02X H85 109.5
H84 C02X H85 109.5
C03F C02Y H141 109.5
C03F C02Y H142 109.5
H141 C02Y H142 109.5
C03F C02Y H143 109.5
H141 C02Y H143 109.5
H142 C02Y H143 109.5
Si08 C02Z H50 109.5
Si08 C02Z H51 109.5
H50 C02Z H51 109.5
Si08 C02Z H52 109.5
H50 C02Z H52 109.5
H51 C02Z H52 109.5
Si0B C030 H144 109.5
Si0B C030 H145 109.5
H144 C030 H145 109.5
Si0B C030 H146 109.5
H144 C030 H146 109.5
H145 C030 H146 109.5
Si0B C031 H147 109.5
Si0B C031 H148 109.5
H147 C031 H148 109.5
Si0B C031 H149 109.5
H147 C031 H149 109.5
H148 C031 H149 109.5
Si07 C032 H86 109.5
Si07 C032 H87 109.5
H86 C032 H87 109.5
Si07 C032 H88 109.5
H86 C032 H88 109.5
H87 C032 H88 109.5
C027 C033 H182 109.5
C027 C033 H183 109.5
H182 C033 H183 109.5
C027 C033 H184 109.5
H182 C033 H184 109.5
H183 C033 H184 109.5
Si0D C034 H53 109.5
Si0D C034 H54 109.5
H53 C034 H54 109.5
Si0D C034 H55 109.5
H53 C034 H55 109.5
H54 C034 H55 109.5
Si0C C035 H89 109.5
Si0C C035 H90 109.5
H89 C035 H90 109.5
Si0C C035 H91 109.5
H89 C035 H91 109.5
H90 C035 H91 109.5
C02U C036 H185 109.5
C02U C036 H186 109.5
H185 C036 H186 109.5
C02U C036 H187 109.5
H185 C036 H187 109.5
H186 C036 H187 109.5
Si0F C037 H92 109.5
Si0F C037 H93 109.5
H92 C037 H93 109.5
Si0F C037 H94 109.5
H92 C037 H94 109.5
H93 C037 H94 109.5
C02N C038 H56 109.5
C02N C038 H57 109.5
H56 C038 H57 109.5
C02N C038 H58 109.5
H56 C038 H58 109.5
H57 C038 H58 109.5
Si0E C039 H202 109.5
Si0E C039 H203 109.5
H202 C039 H203 109.5
Si0E C039 H204 109.5
H202 C039 H204 109.5
H203 C039 H204 109.5
C03F C03A H150 109.5
C03F C03A H151 109.5
H150 C03A H151 109.5
C03F C03A H152 109.5
H150 C03A H152 109.5
H151 C03A H152 109.5
C02M C03B H95 109.5
C02M C03B H96 109.5
H95 C03B H96 109.5
C02M C03B H97 109.5
H95 C03B H97 109.5
H96 C03B H97 109.5
Si0F C03C H98 109.5
Si0F C03C H99 109.5
H98 C03C H99 109.5
Si0F C03C H100 109.5
H98 C03C H100 109.5
H99 C03C H100 109.5
Si0G C03D H59 109.5
Si0G C03D H60 109.5
H59 C03D H60 109.5
Si0G C03D H61 109.5
H59 C03D H61 109.5
H60 C03D H61 109.5
Si09 C03E H205 109.5
Si09 C03E H206 109.5
H205 C03E H206 109.5
Si09 C03E H207 109.5
H205 C03E H207 109.5
H206 C03E H207 109.5
C02Y C03F C03A 113.5(14)
C02Y C03F C021 115.3(13)
C03A C03F C021 109.7(15)
C02Y C03F C03P 101.7(16)
C03A C03F C03P 106.2(14)
C021 C03F C03P 109.7(12)
Si0G C03G H62 109.5
Si0G C03G H63 109.5
H62 C03G H63 109.5
Si0G C03G H64 109.5
H62 C03G H64 109.5
H63 C03G H64 109.5
Si09 C03H H208 109.5
Si09 C03H H209 109.5
H208 C03H H209 109.5
Si09 C03H H210 109.5
H208 C03H H210 109.5
H209 C03H H210 109.5
Si0H C03I H101 109.5
Si0H C03I H102 109.5
H101 C03I H102 109.5
Si0H C03I H103 109.5
H101 C03I H103 109.5
H102 C03I H103 109.5
Si0E C03J H211 109.5
Si0E C03J H212 109.5
H211 C03J H212 109.5
Si0E C03J H213 109.5
H211 C03J H213 109.5
H212 C03J H213 109.5
Si0F C03K H104 109.5
Si0F C03K H105 109.5
H104 C03K H105 109.5
Si0F C03K H106 109.5
H104 C03K H106 109.5
H105 C03K H106 109.5
Si0H C03L H107 109.5
Si0H C03L H108 109.5
H107 C03L H108 109.5
Si0H C03L H109 109.5
H107 C03L H109 109.5
H108 C03L H109 109.5
Si0K C03M H214 109.5
Si0K C03M H215 109.5
H214 C03M H215 109.5
Si0K C03M H216 109.5
H214 C03M H216 109.5
H215 C03M H216 109.5
Si08 C03N H65 109.5
Si08 C03N H66 109.5
H65 C03N H66 109.5
Si08 C03N H67 109.5
H65 C03N H67 109.5
H66 C03N H67 109.5
Si0I C03O H217 109.5
Si0I C03O H218 109.5
H217 C03O H218 109.5
Si0I C03O H219 109.5
H217 C03O H219 109.5
H218 C03O H219 109.5
C03F C03P H153 109.5
C03F C03P H154 109.5
H153 C03P H154 109.5
C03F C03P H155 109.5
H153 C03P H155 109.5
H154 C03P H155 109.5
C02M C03Q H110 109.5
C02M C03Q H111 109.5
H110 C03Q H111 109.5
C02M C03Q H112 109.5
H110 C03Q H112 109.5
H111 C03Q H112 109.5
Si0J C03R H156 109.5
Si0J C03R H157 109.5
H156 C03R H157 109.5
Si0J C03R H158 109.5
H156 C03R H158 109.5
H157 C03R H158 109.5
Si0A C03S H159 109.5
Si0A C03S H160 109.5
H159 C03S H160 109.5
Si0A C03S H161 109.5
H159 C03S H161 109.5
H160 C03S H161 109.5
Si0K C03T H220 109.5
Si0K C03T H221 109.5
H220 C03T H221 109.5
Si0K C03T H222 109.5
H220 C03T H222 109.5
H221 C03T H222 109.5
Si0A C03U H162 109.5
Si0A C03U H163 109.5
H162 C03U H163 109.5
Si0A C03U H164 109.5
H162 C03U H164 109.5
H163 C03U H164 109.5
Si0J C03V H165 109.5
Si0J C03V H166 109.5
H165 C03V H166 109.5
Si0J C03V H167 109.5
H165 C03V H167 109.5
H166 C03V H167 109.5
Si0K C03W H223 109.5
Si0K C03W H224 109.5
H223 C03W H224 109.5
Si0K C03W H225 109.5
H223 C03W H225 109.5
H224 C03W H225 109.5
C02M C03X H113 109.5
C02M C03X H114 109.5
H113 C03X H114 109.5
C02M C03X H115 109.5
H113 C03X H115 109.5
H114 C03X H115 109.5
C02G C03Y H226 109.5
C02G C03Y H227 109.5
H226 C03Y H227 109.5
C02G C03Y H228 109.5
H226 C03Y H228 109.5
H227 C03Y H228 109.5
C02G C03Z H229 109.5
C02G C03Z H230 109.5
H229 C03Z H230 109.5
C02G C03Z H231 109.5
H229 C03Z H231 109.5
H230 C03Z H231 109.5
C02G C040 H232 109.5
C02G C040 H233 109.5
H232 C040 H233 109.5
C02G C040 H234 109.5
H232 C040 H234 109.5
H233 C040 H234 109.5

loop_
_geom_bond_atom_site_label_1
_geom_bond_atom_site_label_2
_geom_bond_distance
Si01 O2 1.670(8)
Si01 C02K 1.878(14)
Si01 C00V 1.880(13)
Si01 C00Q 1.940(12)
Si02 C01O 1.829(13)
Si02 C020 1.835(13)
Si02 C028 1.866(14)
Si02 C00P 1.872(13)
Si03 O1 1.690(8)
Si03 C01M 1.867(13)
Si03 C00Z 1.888(13)
Si03 C012 1.912(12)
Si04 O4 1.709(9)
Si04 C01K 1.835(14)
Si04 C014 1.864(12)
Si04 C00U 1.889(12)
Si05 C01U 1.816(13)
Si05 C02B 1.867(13)
Si05 C02J 1.891(14)
Si05 C00W 1.906(12)
Si06 O3 1.705(9)
Si06 C02D 1.826(17)
Si06 C00T 1.847(12)
Si06 C00R 1.889(12)
Si07 C02A 1.814(14)
Si07 C032 1.837(14)
Si07 C02W 1.878(13)
Si07 C01J 1.904(15)
Si08 C03N 1.854(15)
Si08 C00P 1.865(12)
Si08 C02Z 1.888(14)
Si08 C02H 1.894(16)
Si09 C03H 1.845(15)
Si09 C03E 1.852(15)
Si09 C026 1.880(15)
Si09 C01D 1.907(12)
Si0A C03U 1.868(16)
Si0A C01L 1.877(14)
Si0A C03S 1.881(16)
Si0A C00W 1.886(12)
Si0B C030 1.824(15)
Si0B C02P 1.855(15)
Si0B C031 1.874(13)
Si0B C01R 1.923(14)
Si0C C029 1.840(17)
Si0C C035 1.854(15)
Si0C C01C 1.884(13)
Si0C C02V 1.885(13)
Si0D C034 1.849(16)
Si0D C01X 1.852(15)
Si0D C01S 1.886(12)
Si0D C02R 1.896(14)
Si0E C03J 1.829(18)
Si0E C02Q 1.841(17)
Si0E C039 1.894(16)
Si0E C01D 1.905(14)
Si0F C03C 1.854(16)
Si0F C037 1.868(14)
Si0F C03K 1.909(16)
Si0F C01C 1.933(14)
Si0G C02I 1.846(15)
Si0G C03D 1.899(15)
Si0G C03G 1.899(15)
Si0G C01S 1.924(13)
Si0H C03L 1.826(18)
Si0H C02X 1.842(17)
Si0H C03I 1.864(15)
Si0H C01J 1.874(13)
Si0I C03O 1.818(15)
Si0I C02T 1.832(18)
Si0I C02S 1.889(14)
Si0I C01P 1.921(16)
Si0J C03V 1.748(19)
Si0J C02O 1.813(15)
Si0J C01R 1.897(13)
Si0J C03R 1.996(18)
Si0K C03W 1.80(2)
Si0K C03M 1.853(17)
Si0K C03T 1.868(15)
Si0K C01P 1.883(14)
O1 H68 0.8400
O2 H235 0.8400
O3 C01P 1.504(15)
O4 C01J 1.544(15)
C00P C010 1.539(17)
C00P H116 1.0000
C00Q C00Y 1.396(16)
C00Q C019 1.433(17)
C00R C013 1.391(17)
C00R C00S 1.412(15)
C00S C018 1.423(17)
C00S C01D 1.513(16)
C00T C00V 1.339(15)
C00T C015 1.562(17)
C00U C011 1.401(17)
C00U C00X 1.431(15)
C00V C01H 1.538(17)
C00W C00Y 1.532(17)
C00W H117 1.0000
C00X C01F 1.404(18)
C00X C01C 1.546(17)
C00Y C01G 1.409(17)
C00Z C014 1.356(16)
C00Z C01A 1.552(17)
C010 C012 1.393(16)
C010 C016 1.461(17)
C011 C01B 1.387(17)
C011 C01J 1.529(16)
C012 C017 1.459(17)
C013 C01N 1.375(18)
C013 C01P 1.529(17)
C014 C01I 1.535(16)
C015 C02F 1.527(18)
C015 H168 0.9900
C015 H169 0.9900
C016 C025 1.395(19)
C016 H1 0.9500
C017 C01Y 1.373(17)
C017 C01S 1.503(17)
C018 C022 1.346(18)
C018 H188 0.9500
C019 C01E 1.418(18)
C019 C01R 1.505(16)
C01A C01Z 1.544(18)
C01A H2 0.9900
C01A H3 0.9900
C01B C01T 1.421(17)
C01B H69 0.9500
C01C H118 1.0000
C01D H236 1.0000
C01E C021 1.369(18)
C01E H119 0.9500
C01F C01T 1.373(18)
C01F H70 0.9500
C01G C021 1.380(19)
C01G H120 0.9500
C01H C023 1.532(18)
C01H H170 0.9900
C01H H171 0.9900
C01I C01Q 1.545(17)
C01I H4 0.9900
C01I H5 0.9900
C01K C01M 1.348(16)
C01K C01V 1.541(17)
C01L H121 0.9800
C01L H122 0.9800
C01L H123 0.9800
C01M C02N 1.536(18)
C01N C022 1.408(17)
C01N H189 0.9500
C01O H6 0.9800
C01O H7 0.9800
C01O H8 0.9800
C01Q H9 0.9800
C01Q H10 0.9800
C01Q H11 0.9800
C01R H124 1.0000
C01S H125 1.0000
C01T C02M 1.560(19)
C01U H126 0.9800
C01U H127 0.9800
C01U H128 0.9800
C01V C02C 1.533(18)
C01V H12 0.9900
C01V H13 0.9900
C01W C02E 1.50(2)
C01W H14 0.9800
C01W H15 0.9800
C01W H16 0.9800
C01X H17 0.9800
C01X H18 0.9800
C01X H19 0.9800
C01Y C025 1.355(18)
C01Y H20 0.9500
C01Z H21 0.9800
C01Z H22 0.9800
C01Z H23 0.9800
C020 H24 0.9800
C020 H25 0.9800
C020 H26 0.9800
C021 C03F 1.55(2)
C022 C02G 1.561(19)
C023 H172 0.9800
C023 H173 0.9800
C023 H174 0.9800
C024 C02E 1.52(2)
C024 H27 0.9800
C024 H28 0.9800
C024 H29 0.9800
C025 C02E 1.520(18)
C026 H190 0.9800
C026 H191 0.9800
C026 H192 0.9800
C027 C033 1.525(17)
C027 C02K 1.543(19)
C027 H175 0.9900
C027 H176 0.9900
C028 H30 0.9800
C028 H31 0.9800
C028 H32 0.9800
C029 H71 0.9800
C029 H72 0.9800
C029 H73 0.9800
C02A H74 0.9800
C02A H75 0.9800
C02A H76 0.9800
C02B H129 0.9800
C02B H130 0.9800
C02B H131 0.9800
C02C H33 0.9800
C02C H34 0.9800
C02C H35 0.9800
C02D C02K 1.336(17)
C02D C02U 1.56(2)
C02E C02L 1.60(2)
C02F H177 0.9800
C02F H178 0.9800
C02F H179 0.9800
C02G C03Z 1.45(2)
C02G C03Y 1.45(2)
C02G C040 1.51(3)
C02H H36 0.9800
C02H H37 0.9800
C02H H38 0.9800
C02I H39 0.9800
C02I H40 0.9800
C02I H41 0.9800
C02J H132 0.9800
C02J H133 0.9800
C02J H134 0.9800
C02L H42 0.9800
C02L H43 0.9800
C02L H44 0.9800
C02M C03Q 1.47(2)
C02M C03B 1.471(19)
C02M C03X 1.55(2)
C02N C038 1.543(17)
C02N H45 0.9900
C02N H46 0.9900
C02O H135 0.9800
C02O H136 0.9800
C02O H137 0.9800
C02P H138 0.9800
C02P H139 0.9800
C02P H140 0.9800
C02Q H193 0.9800
C02Q H194 0.9800
C02Q H195 0.9800
C02R H47 0.9800
C02R H48 0.9800
C02R H49 0.9800
C02S H196 0.9800
C02S H197 0.9800
C02S H198 0.9800
C02T H199 0.9800
C02T H200 0.9800
C02T H201 0.9800
C02U C036 1.54(2)
C02U H180 0.9900
C02U H181 0.9900
C02V H77 0.9800
C02V H78 0.9800
C02V H79 0.9800
C02W H80 0.9800
C02W H81 0.9800
C02W H82 0.9800
C02X H83 0.9800
C02X H84 0.9800
C02X H85 0.9800
C02Y C03F 1.48(2)
C02Y H141 0.9800
C02Y H142 0.9800
C02Y H143 0.9800
C02Z H50 0.9800
C02Z H51 0.9800
C02Z H52 0.9800
C030 H144 0.9800
C030 H145 0.9800
C030 H146 0.9800
C031 H147 0.9800
C031 H148 0.9800
C031 H149 0.9800
C032 H86 0.9800
C032 H87 0.9800
C032 H88 0.9800
C033 H182 0.9800
C033 H183 0.9800
C033 H184 0.9800
C034 H53 0.9800
C034 H54 0.9800
C034 H55 0.9800
C035 H89 0.9800
C035 H90 0.9800
C035 H91 0.9800
C036 H185 0.9800
C036 H186 0.9800
C036 H187 0.9800
C037 H92 0.9800
C037 H93 0.9800
C037 H94 0.9800
C038 H56 0.9800
C038 H57 0.9800
C038 H58 0.9800
C039 H202 0.9800
C039 H203 0.9800
C039 H204 0.9800
C03A C03F 1.49(2)
C03A H150 0.9800
C03A H151 0.9800
C03A H152 0.9800
C03B H95 0.9800
C03B H96 0.9800
C03B H97 0.9800
C03C H98 0.9800
C03C H99 0.9800
C03C H100 0.9800
C03D H59 0.9800
C03D H60 0.9800
C03D H61 0.9800
C03E H205 0.9800
C03E H206 0.9800
C03E H207 0.9800
C03F C03P 1.64(2)
C03G H62 0.9800
C03G H63 0.9800
C03G H64 0.9800
C03H H208 0.9800
C03H H209 0.9800
C03H H210 0.9800
C03I H101 0.9800
C03I H102 0.9800
C03I H103 0.9800
C03J H211 0.9800
C03J H212 0.9800
C03J H213 0.9800
C03K H104 0.9800
C03K H105 0.9800
C03K H106 0.9800
C03L H107 0.9800
C03L H108 0.9800
C03L H109 0.9800
C03M H214 0.9800
C03M H215 0.9800
C03M H216 0.9800
C03N H65 0.9800
C03N H66 0.9800
C03N H67 0.9800
C03O H217 0.9800
C03O H218 0.9800
C03O H219 0.9800
C03P H153 0.9800
C03P H154 0.9800
C03P H155 0.9800
C03Q H110 0.9800
C03Q H111 0.9800
C03Q H112 0.9800
C03R H156 0.9800
C03R H157 0.9800
C03R H158 0.9800
C03S H159 0.9800
C03S H160 0.9800
C03S H161 0.9800
C03T H220 0.9800
C03T H221 0.9800
C03T H222 0.9800
C03U H162 0.9800
C03U H163 0.9800
C03U H164 0.9800
C03V H165 0.9800
C03V H166 0.9800
C03V H167 0.9800
C03W H223 0.9800
C03W H224 0.9800
C03W H225 0.9800
C03X H113 0.9800
C03X H114 0.9800
C03X H115 0.9800
C03Y H226 0.9800
C03Y H227 0.9800
C03Y H228 0.9800
C03Z H229 0.9800
C03Z H230 0.9800
C03Z H231 0.9800
C040 H232 0.9800
C040 H233 0.9800
C040 H234 0.9800

loop_
_geom_torsion_atom_site_label_1
_geom_torsion_atom_site_label_2
_geom_torsion_atom_site_label_3
_geom_torsion_atom_site_label_4
_geom_torsion
C02D Si06 O3 C01P 132.5(10)
C00T Si06 O3 C01P -115.3(10)
C00R Si06 O3 C01P 5.8(10)
C01K Si04 O4 C01J 132.3(9)
C014 Si04 O4 C01J -113.4(9)
C00U Si04 O4 C01J 5.8(9)
C03N Si08 C00P C010 165.5(9)
C02Z Si08 C00P C010 -71.4(10)
C02H Si08 C00P C010 46.3(10)
C03N Si08 C00P Si02 -62.5(10)
C02Z Si08 C00P Si02 60.6(10)
C02H Si08 C00P Si02 178.4(8)
C01O Si02 C00P C010 -27.6(11)
C020 Si02 C00P C010 -148.1(9)
C028 Si02 C00P C010 93.1(10)
C01O Si02 C00P Si08 -155.2(7)
C020 Si02 C00P Si08 84.3(9)
C028 Si02 C00P Si08 -34.4(10)
O3 Si06 C00R C013 -7.4(10)
C02D Si06 C00R C013 -114.4(11)
C00T Si06 C00R C013 97.4(10)
O3 Si06 C00R C00S -179.6(14)
C02D Si06 C00R C00S 73.4(16)
C00T Si06 C00R C00S -74.8(16)
C013 C00R C00S C018 -0.4(19)
Si06 C00R C00S C018 171.2(11)
C013 C00R C00S C01D 175.5(12)
Si06 C00R C00S C01D -13(2)
O3 Si06 C00T C00V -63.7(11)
C02D Si06 C00T C00V 43.9(11)
C00R Si06 C00T C00V -163.2(9)
O3 Si06 C00T C015 108.2(10)
C02D Si06 C00T C015 -144.3(10)
C00R Si06 C00T C015 8.7(12)
O4 Si04 C00U C011 -5.7(10)
C01K Si04 C00U C011 -113.2(10)
C014 Si04 C00U C011 100.4(10)
O4 Si04 C00U C00X 178.9(15)
C01K Si04 C00U C00X 71.4(16)
C014 Si04 C00U C00X -75.0(16)
C015 C00T C00V C01H -7.3(17)
Si06 C00T C00V C01H 164.5(9)
C015 C00T C00V Si01 176.8(9)
Si06 C00T C00V Si01 -11.4(14)
O2 Si01 C00V C00T 90.8(10)
C02K Si01 C00V C00T -20.4(12)
C00Q Si01 C00V C00T -151.2(9)
O2 Si01 C00V C01H -85.3(10)
C02K Si01 C00V C01H 163.6(10)
C00Q Si01 C00V C01H 32.7(11)
C03U Si0A C00W C00Y -81.4(12)
C01L Si0A C00W C00Y 38.2(10)
C03S Si0A C00W C00Y 155.0(9)
C03U Si0A C00W Si05 49.3(12)
C01L Si0A C00W Si05 168.9(7)
C03S Si0A C00W Si05 -74.3(9)
C011 C00U C00X C01F -5.0(18)
Si04 C00U C00X C01F 170.2(11)
C011 C00U C00X C01C 172.2(12)
Si04 C00U C00X C01C -13(2)
C019 C00Q C00Y C01G -0.3(17)
Si01 C00Q C00Y C01G -178.7(10)
C019 C00Q C00Y C00W -179.5(11)
Si01 C00Q C00Y C00W 2.1(17)
Si0A C00W C00Y C00Q -102.6(12)
Si05 C00W C00Y C00Q 124.9(12)
Si0A C00W C00Y C01G 78.2(12)
Si05 C00W C00Y C01G -54.3(13)
O1 Si03 C00Z C014 93.1(11)
C01M Si03 C00Z C014 -16.8(13)
C012 Si03 C00Z C014 -149.7(10)
O1 Si03 C00Z C01A -80.8(9)
C01M Si03 C00Z C01A 169.3(8)
C012 Si03 C00Z C01A 36.3(10)
Si08 C00P C010 C012 -101.5(13)
Si02 C00P C010 C012 125.5(13)
Si08 C00P C010 C016 80.9(12)
Si02 C00P C010 C016 -52.0(14)
C00X C00U C011 C01B 4.3(19)
Si04 C00U C011 C01B -172.2(11)
C00X C00U C011 C01J -178.7(12)
Si04 C00U C011 C01J 4.7(15)
C016 C010 C012 C017 -4.3(19)
C00P C010 C012 C017 178.3(12)
C016 C010 C012 Si03 170.5(10)
C00P C010 C012 Si03 -6.9(19)
C00S C00R C013 C01N 2(2)
Si06 C00R C013 C01N -172.2(12)
C00S C00R C013 C01P -178.5(13)
Si06 C00R C013 C01P 7.7(16)
C01A C00Z C014 C01I -12.6(18)
Si03 C00Z C014 C01I 173.9(10)
C01A C00Z C014 Si04 159.2(9)
Si03 C00Z C014 Si04 -14.3(15)
O4 Si04 C014 C00Z -64.8(11)
C01K Si04 C014 C00Z 44.5(12)
C00U Si04 C014 C00Z -164.4(9)
O4 Si04 C014 C01I 107.0(11)
C01K Si04 C014 C01I -143.7(10)
C00U Si04 C014 C01I 7.5(13)
C00V C00T C015 C02F -83.9(15)
Si06 C00T C015 C02F 104.3(11)
C012 C010 C016 C025 1(2)
C00P C010 C016 C025 178.3(12)
C010 C012 C017 C01Y 3.1(19)
Si03 C012 C017 C01Y -172.0(10)
C010 C012 C017 C01S -174.2(12)
Si03 C012 C017 C01S 10.6(18)
C00R C00S C018 C022 -2(2)
C01D C00S C018 C022 -178.6(13)
C00Y C00Q C019 C01E 2.4(17)
Si01 C00Q C019 C01E -179.3(10)
C00Y C00Q C019 C01R 179.5(12)
Si01 C00Q C019 C01R -2.2(17)
C014 C00Z C01A C01Z -79.3(15)
Si03 C00Z C01A C01Z 94.7(12)
C00U C011 C01B C01T -1(2)
C01J C011 C01B C01T -178.2(13)
C01F C00X C01C Si0C -60.1(13)
C00U C00X C01C Si0C 122.6(11)
C01F C00X C01C Si0F 65.6(13)
C00U C00X C01C Si0F -111.6(11)
C029 Si0C C01C C00X -23.6(10)
C035 Si0C C01C C00X 96.2(10)
C02V Si0C C01C C00X -145.4(9)
C029 Si0C C01C Si0F -146.4(7)
C035 Si0C C01C Si0F -26.5(11)
C02V Si0C C01C Si0F 91.8(9)
C00R C00S C01D Si0E -110.9(12)
C018 C00S C01D Si0E 65.1(14)
C00R C00S C01D Si09 122.0(12)
C018 C00S C01D Si09 -62.0(13)
C00Q C019 C01E C021 -3(2)
C01R C019 C01E C021 179.6(14)
C00U C00X C01F C01T 3(2)
C01C C00X C01F C01T -174.7(12)
C00Q C00Y C01G C021 -1(2)
C00W C00Y C01G C021 177.9(14)
C00T C00V C01H C023 -81.8(15)
Si01 C00V C01H C023 94.2(12)
C00Z C014 C01I C01Q -82.9(15)
Si04 C014 C01I C01Q 105.7(12)
C01B C011 C01J O4 176.1(11)
C00U C011 C01J O4 -1.0(16)
C01B C011 C01J Si0H -74.7(14)
C00U C011 C01J Si0H 108.2(12)
C01B C011 C01J Si07 63.3(14)
C00U C011 C01J Si07 -113.8(12)
Si04 O4 C01J C011 -4.0(12)
Si04 O4 C01J Si0H -118.9(7)
Si04 O4 C01J Si07 113.9(7)
C03L Si0H C01J C011 61.1(12)
C02X Si0H C01J C011 -58.8(12)
C03I Si0H C01J C011 -176.8(11)
C03L Si0H C01J O4 170.1(8)
C02X Si0H C01J O4 50.2(9)
C03I Si0H C01J O4 -67.7(11)
C03L Si0H C01J Si07 -73.0(10)
C02X Si0H C01J Si07 167.1(7)
C03I Si0H C01J Si07 49.1(11)
O4 Si04 C01K C01M 64.1(12)
C014 Si04 C01K C01M -45.3(12)
C00U Si04 C01K C01M 166.0(10)
O4 Si04 C01K C01V -109.1(10)
C014 Si04 C01K C01V 141.5(10)
C00U Si04 C01K C01V -7.2(13)
C01V C01K C01M C02N 9(2)
Si04 C01K C01M C02N -164.1(10)
C01V C01K C01M Si03 -172.6(10)
Si04 C01K C01M Si03 14.5(16)
O1 Si03 C01M C01K -96.4(12)
C00Z Si03 C01M C01K 17.0(13)
C012 Si03 C01M C01K 147.0(11)
O1 Si03 C01M C02N 82.2(11)
C00Z Si03 C01M C02N -164.3(9)
C012 Si03 C01M C02N -34.3(12)
C00R C013 C01N C022 0(2)
C01P C013 C01N C022 179.9(14)
Si06 O3 C01P C013 -2.5(14)
Si06 O3 C01P Si0K -119.1(7)
Si06 O3 C01P Si0I 114.3(8)
C01N C013 C01P O3 176.0(13)
C00R C013 C01P O3 -3.9(17)
C01N C013 C01P Si0K -72.9(17)
C00R C013 C01P Si0K 107.3(13)
C01N C013 C01P Si0I 63.7(16)
C00R C013 C01P Si0I -116.2(13)
C03W Si0K C01P O3 58.4(11)
C03M Si0K C01P O3 175.6(8)
C03T Si0K C01P O3 -62.0(11)
C03W Si0K C01P C013 -53.5(13)
C03M Si0K C01P C013 63.7(12)
C03T Si0K C01P C013 -173.9(11)
C03W Si0K C01P Si0I 174.4(9)
C03M Si0K C01P Si0I -68.4(10)
C03T Si0K C01P Si0I 54.0(11)
C01E C019 C01R Si0J 73.7(13)
C00Q C019 C01R Si0J -103.5(13)
C01E C019 C01R Si0B -53.1(14)
C00Q C019 C01R Si0B 129.7(11)
C03V Si0J C01R C019 -177.4(12)
C02O Si0J C01R C019 57.2(11)
C03R Si0J C01R C019 -55.8(12)
C03V Si0J C01R Si0B -51.1(12)
C02O Si0J C01R Si0B -176.6(8)
C03R Si0J C01R Si0B 70.4(10)
C01Y C017 C01S Si0D 75.5(13)
C012 C017 C01S Si0D -107.0(13)
C01Y C017 C01S Si0G -54.8(14)
C012 C017 C01S Si0G 122.6(13)
C034 Si0D C01S C017 -99.8(11)
C01X Si0D C01S C017 20.7(11)
C02R Si0D C01S C017 139.9(10)
C034 Si0D C01S Si0G 28.5(11)
C01X Si0D C01S Si0G 149.0(7)
C02R Si0D C01S Si0G -91.8(9)
C00X C01F C01T C01B 1(2)
C00X C01F C01T C02M 179.7(13)
C011 C01B C01T C01F -1(2)
C011 C01B C01T C02M 179.6(13)
C01M C01K C01V C02C 88.1(16)
Si04 C01K C01V C02C -98.9(13)
C012 C017 C01Y C025 2(2)
C01S C017 C01Y C025 179.7(14)
C019 C01E C021 C01G 1(2)
C019 C01E C021 C03F -179.9(14)
C00Y C01G C021 C01E 1(2)
C00Y C01G C021 C03F -177.8(14)
C00S C018 C022 C01N 4(2)
C00S C018 C022 C02G -177.8(13)
C013 C01N C022 C018 -2(2)
C013 C01N C022 C02G 179.1(15)
C017 C01Y C025 C016 -6(2)
C017 C01Y C025 C02E 176.4(14)
C010 C016 C025 C01Y 4(2)
C010 C016 C025 C02E -177.8(13)
O3 Si06 C02D C02K 60.2(15)
C00T Si06 C02D C02K -46.8(15)
C00R Si06 C02D C02K 162.0(12)
O3 Si06 C02D C02U -110.4(13)
C00T Si06 C02D C02U 142.5(12)
C00R Si06 C02D C02U -8.6(17)
C01Y C025 C02E C01W 63(2)
C016 C025 C02E C01W -114.7(16)
C01Y C025 C02E C024 -169.5(14)
C016 C025 C02E C024 13(2)
C01Y C025 C02E C02L -55(2)
C016 C025 C02E C02L 127.6(15)
C018 C022 C02G C03Z 20(3)
C01N C022 C02G C03Z -161.0(19)
C018 C022 C02G C03Y -100.4(19)
C01N C022 C02G C03Y 78(2)
C018 C022 C02G C040 141(2)
C01N C022 C02G C040 -40(3)
C02U C02D C02K C027 13(2)
Si06 C02D C02K C027 -157.8(12)
C02U C02D C02K Si01 -173.0(12)
Si06 C02D C02K Si01 16(2)
C033 C027 C02K C02D 76.9(19)
C033 C027 C02K Si01 -97.6(13)
O2 Si01 C02K C02D -94.9(14)
C00V Si01 C02K C02D 17.8(16)
C00Q Si01 C02K C02D 148.2(13)
O2 Si01 C02K C027 79.8(12)
C00V Si01 C02K C027 -167.5(10)
C00Q Si01 C02K C027 -37.1(13)
C01F C01T C02M C03Q -108.2(17)
C01B C01T C02M C03Q 70.7(19)
C01F C01T C02M C03B 9(2)
C01B C01T C02M C03B -172.3(15)
C01F C01T C02M C03X 128.0(17)
C01B C01T C02M C03X -53(2)
C01K C01M C02N C038 80.4(16)
Si03 C01M C02N C038 -98.3(12)
C02K C02D C02U C036 94.3(18)
Si06 C02D C02U C036 -95.0(15)
C01E C021 C03F C02Y 17(2)
C01G C021 C03F C02Y -164.1(16)
C01E C021 C03F C03A -112.4(19)
C01G C021 C03F C03A 66(2)
C01E C021 C03F C03P 131.3(17)
C01G C021 C03F C03P -50(2)
